data_7128796
loop_
_publ_author_name
'Parmar, Vijay S.'
'Gransbury, Gemma K.'
'Whitehead, George F. S.'
'Mills, David P.'
'Winpenny, Richard E. P.'

_publ_section_title
;
 Slow magnetic relaxation in distorted tetrahedral Dy(III) aryloxide
 complexes.
;
_journal_issue 73
_journal_name_full 'Chemical communications (Cambridge, England)'
_journal_page_first 9208
_journal_page_last 9211
_journal_paper_doi 10.1039/d1cc02707g
_journal_volume 57
_journal_year 2021
_chemical_formula_moiety 'C54 H87 Cl Dy O3, C24 H48 Na O6, 2(C4 H8 O)'
_chemical_formula_sum 'C86 H151 Cl Dy Na O11'
_chemical_formula_weight 1582.00
_chemical_properties_physical Air-sensitive,Moisture-sensitive
_space_group_crystal_system monoclinic
_space_group_IT_number 14
_space_group_name_Hall '-P 2ybc'
_space_group_name_H-M_alt 'P 1 21/c 1'
_atom_sites_solution_hydrogens geom
_audit_creation_date 2021-05-20
_audit_creation_method
;
Olex2 1.3
(compiled 2020.11.12 svn.r5f609507 for OlexSys, GUI svn.r6272)
;
_audit_update_record
;
2021-05-21 deposited with the CCDC.	2021-08-12 downloaded from the CCDC.
;
_cell_angle_alpha 90
_cell_angle_beta 92.064(8)
_cell_angle_gamma 90
_cell_formula_units_Z 4
_cell_length_a 15.7711(13)
_cell_length_b 19.5922(14)
_cell_length_c 28.944(2)
_cell_measurement_reflns_used 4810
_cell_measurement_temperature 150.0
_cell_measurement_theta_max 53.6280
_cell_measurement_theta_min 2.6620
_cell_volume 8937.6(12)
_computing_cell_refinement 'CrysAlisPro 1.171.41.107a (Rigaku OD, 2021)'
_computing_data_collection 'CrysAlisPro 1.171.41.107a (Rigaku OD, 2021)'
_computing_data_reduction 'CrysAlisPro 1.171.41.107a (Rigaku OD, 2021)'
_computing_molecular_graphics 'Olex2 1.3 (Dolomanov et al., 2009)'
_computing_publication_material 'Olex2 1.3 (Dolomanov et al., 2009)'
_computing_structure_refinement 'SHELXL 2018/3 (Sheldrick, 2015)'
_diffrn_ambient_temperature 150.0
_diffrn_detector 'CCD plate'
_diffrn_measured_fraction_theta_full 0.975
_diffrn_measured_fraction_theta_max 0.975
_diffrn_measurement_details
;
List of Runs (angles in degrees, time in seconds):

  # Type    Start    End  Width  t~exp~   \w     \q     \k     \f   Frames
#--------------------------------------------------------------------------
  1  \w    -72.05 123.95   1.00   30.00    --  -38.26  73.87-115.79  196
  2  \w     74.21 272.21   1.00   30.00    --  109.00  73.87  60.09  198
  3  \w     73.02 270.02   1.00   30.00    --  107.81  73.87   5.06  197
  4  \w     74.21 272.21   1.00   30.00    --  109.00  73.87 -43.27  198
  5  \w    -72.05 123.95   1.00   30.00    --  -38.26  73.87  64.21  196
  6  \w     73.48 271.48   1.00   30.00    --  108.27  73.87-123.43  198
  7  \f    -25.79 334.43   1.00   30.00  65.22 100.01  73.87    --   360
  8  \w      0.17 196.17   1.00   30.00    --   33.96  73.87 -25.79  196
;
_diffrn_measurement_device 'abstract diffractometer'
_diffrn_measurement_device_type 'Saxi-CrysAlisPro-abstract goniometer imported SAXI images'
_diffrn_measurement_method '\w and \f scans'
_diffrn_orient_matrix_type 'CrysAlisPro convention (1999,Acta A55,543-557)'
_diffrn_orient_matrix_UB_11 -0.0000666000
_diffrn_orient_matrix_UB_12 -0.0088255000
_diffrn_orient_matrix_UB_13 -0.0528786000
_diffrn_orient_matrix_UB_21 0.0716470000
_diffrn_orient_matrix_UB_22 -0.0530959000
_diffrn_orient_matrix_UB_23 0.0054843000
_diffrn_orient_matrix_UB_31 -0.0666260000
_diffrn_orient_matrix_UB_32 -0.0572766000
_diffrn_orient_matrix_UB_33 0.0031202000
_diffrn_radiation_monochromator graphite
_diffrn_radiation_probe x-ray
_diffrn_radiation_type 'Cu K\a'
_diffrn_radiation_wavelength 1.54184
_diffrn_reflns_av_R_equivalents 0.1112
_diffrn_reflns_av_unetI/netI 0.1124
_diffrn_reflns_Laue_measured_fraction_full 0.975
_diffrn_reflns_Laue_measured_fraction_max 0.975
_diffrn_reflns_limit_h_max 16
_diffrn_reflns_limit_h_min -16
_diffrn_reflns_limit_k_max 20
_diffrn_reflns_limit_k_min -20
_diffrn_reflns_limit_l_max 30
_diffrn_reflns_limit_l_min -28
_diffrn_reflns_number 39211
_diffrn_reflns_point_group_measured_fraction_full 0.975
_diffrn_reflns_point_group_measured_fraction_max 0.975
_diffrn_reflns_theta_full 54.252
_diffrn_reflns_theta_max 54.252
_diffrn_reflns_theta_min 2.724
_diffrn_source 'fine-focus sealed X-ray tube'
_diffrn_source_type 'Enhance (Cu) X-ray Source'
_exptl_absorpt_coefficient_mu 5.203
_exptl_absorpt_correction_T_max 1.00000
_exptl_absorpt_correction_T_min 0.54011
_exptl_absorpt_correction_type multi-scan
_exptl_absorpt_process_details
;
CrysAlisPro 1.171.41.107a (Rigaku Oxford Diffraction, 2021)
Empirical absorption correction using spherical harmonics,
implemented in SCALE3 ABSPACK scaling algorithm.
;
_exptl_crystal_colour 'clear colourless'
_exptl_crystal_colour_lustre clear
_exptl_crystal_colour_primary colourless
_exptl_crystal_density_diffrn 1.176
_exptl_crystal_description block
_exptl_crystal_F_000 3396
_exptl_crystal_preparation 'Magnetic properties'
_exptl_crystal_size_max 0.1
_exptl_crystal_size_mid 0.1
_exptl_crystal_size_min 0.1
_refine_diff_density_max 0.815
_refine_diff_density_min -1.196
_refine_diff_density_rms 0.090
_refine_ls_extinction_method none
_refine_ls_goodness_of_fit_ref 1.027
_refine_ls_hydrogen_treatment constr
_refine_ls_matrix_type full
_refine_ls_number_parameters 1196
_refine_ls_number_reflns 10658
_refine_ls_number_restraints 3201
_refine_ls_restrained_S_all 0.965
_refine_ls_R_factor_all 0.1088
_refine_ls_R_factor_gt 0.0652
_refine_ls_shift/su_max 0.001
_refine_ls_shift/su_mean 0.000
_refine_ls_structure_factor_coef Fsqd
_refine_ls_weighting_details 'w=1/[\s^2^(Fo^2^)+(0.0770P)^2^+6.9576P] where P=(Fo^2^+2Fc^2^)/3'
_refine_ls_weighting_scheme calc
_refine_ls_wR_factor_gt 0.1471
_refine_ls_wR_factor_ref 0.1738
_reflns_Friedel_coverage 0.000
_reflns_number_gt 7137
_reflns_number_total 10658
_reflns_threshold_expression 'I > 2\s(I)'
_cod_data_source_file d1cc02707g2.cif
_cod_data_source_block xdpm94_Complex-2
_cod_depositor_comments 'Adding full bibliography for 7128795--7128798.cif.'
_cod_database_code 7128796
_manchester_internal_coll_name XDPM94
_manchester_internal_coll_client VP
_manchester_internal_coll_type custom
_manchester_internal_coll_frame_time 30
_manchester_internal_coll_frame_width 1
_manchester_internal_coll_frame_method '\w &\f scans'
_manchester_internal_coll_user VP
_manchester_internal_coll_date 13/04/2019
_manchester_internal_process_user VP
_manchester_internal_process_date 13/04/2019
_manchester_internal_solution_user VP
_manchester_internal_solution_date 14/04/2019
_manchester_internal_refinement_user VP
_manchester_internal_refinement_date 15/04/2019
_manchester_internal_validation_date 10/05/21
_manchester_internal_validation_user GW
_shelx_shelxl_version_number 2018/3
_shelx_space_group_comment
;
The symmetry employed for this shelxl refinement is uniquely defined
by the following loop, which should always be used as a source of
symmetry information in preference to the above space-group names.
They are only intended as comments.
;
_shelx_estimated_absorpt_t_max 0.624
_shelx_estimated_absorpt_t_min 0.624
_reflns_odcompleteness_completeness 97.55
_reflns_odcompleteness_iscentric 1
_reflns_odcompleteness_theta 54.18
_olex2_refinement_description
;
1. Fixed Uiso
 At 1.2 times of:
  All C(H) groups, All C(H,H) groups
 At 1.5 times of:
  All C(H,H,H) groups
2. Uiso/Uaniso restraints and constraints
Na1 \\sim O4 \\sim C55 \\sim C56 \\sim C57 \\sim C58 \\sim O5 \\sim C59 \\sim
C60 \\sim C61 \\sim C62 \\sim O6 \\sim C63 \\sim C64 \\sim C65 \\sim C66 \\sim
O7 \\sim C67 \\sim C68 \\sim C69 \\sim C70 \\sim O8 \\sim C71 \\sim C72 \\sim
C73 \\sim C74 \\sim O9 \\sim C75 \\sim C76 \\sim C77 \\sim C78 \\sim O4A \\sim
C55A \\sim C56A \\sim C57A \\sim C58A \\sim O5A \\sim C59A \\sim C60A \\sim
C61A \\sim C62A \\sim O6A \\sim C63A \\sim C64A \\sim C65A \\sim C66A \\sim O7A
\\sim C67A \\sim C68A \\sim C69A \\sim C70A \\sim O8A \\sim C71A \\sim C72A
\\sim C73A \\sim C74A \\sim O9A \\sim C75A \\sim C76A \\sim C77A \\sim C78A
\\sim O10 \\sim C79 \\sim C80 \\sim C81 \\sim C82 \\sim O11 \\sim C84 \\sim C85
\\sim C86 \\sim C87 \\sim O10A \\sim C79A \\sim C80A \\sim C81A \\sim C82A
\\sim O11A \\sim C84A \\sim C85A \\sim C86A \\sim C87A: within 2A with sigma of
0.04 and sigma for terminal atoms of 0.08 within 2A
3. Rigid body (RIGU) restrains
 All non-hydrogen atoms
 with sigma for 1-2 distances of 0.004 and sigma for 1-3 distances of 0.004
4. Same fragment restrains
{O4, C55, C56, C57, C58} sigma for 1-2: 0.02, 1-3: 0.04
as in
{O5, C59, C60, C61, C62}
{O4, C55, C56, C57, C58} sigma for 1-2: 0.02, 1-3: 0.04
as in
{O6, C63, C64, C65, C66}
{O4, C55, C56, C57, C58} sigma for 1-2: 0.02, 1-3: 0.04
as in
{O7, C67, C68, C69, C70}
{O4, C55, C56, C57, C58} sigma for 1-2: 0.02, 1-3: 0.04
as in
{O8, C71, C72, C73, C74}
{O4, C55, C56, C57, C58} sigma for 1-2: 0.02, 1-3: 0.04
as in
{O9, C75, C76, C77, C78}
{O4, C55, C56, C57, C58} sigma for 1-2: 0.02, 1-3: 0.04
as in
{O4A, C55A, C56A, C57A, C58A}
{O4, C55, C56, C57, C58} sigma for 1-2: 0.02, 1-3: 0.04
as in
{O5A, C59A, C60A, C61A, C62A}
{O4, C55, C56, C57, C58} sigma for 1-2: 0.02, 1-3: 0.04
as in
{O6A, C63A, C64A, C65A, C66A}
{O4, C55, C56, C57, C58} sigma for 1-2: 0.02, 1-3: 0.04
as in
{O7A, C67A, C68A, C69A, C70A}
{O4, C55, C56, C57, C58} sigma for 1-2: 0.02, 1-3: 0.04
as in
{O8A, C71A, C72A, C73A, C74A}
{O4, C55, C56, C57, C58} sigma for 1-2: 0.02, 1-3: 0.04
as in
{O9A, C75A, C76A, C77A, C78A}
{O4, C55, C56, C57, C58} sigma for 1-2: 0.02, 1-3: 0.04
as in
{O10, C79, C80, C81, C82}
{O4, C55, C56, C57, C58} sigma for 1-2: 0.02, 1-3: 0.04
as in
{O11, C84, C85, C86, C87}
{O4, C55, C56, C57, C58} sigma for 1-2: 0.02, 1-3: 0.04
as in
{O10A, C79A, C80A, C81A, C82A}
{O4, C55, C56, C57, C58} sigma for 1-2: 0.02, 1-3: 0.04
as in
{O11A, C84A, C85A, C86A, C87A}
5. Others
 Sof(O4A)=Sof(C55A)=Sof(H55C)=Sof(H55D)=Sof(C56A)=Sof(H56C)=Sof(H56D)=
 Sof(C57A)=Sof(H57C)=Sof(H57D)=Sof(C58A)=Sof(H58C)=Sof(H58D)=1-FVAR(1)
 Sof(O4)=Sof(C55)=Sof(H55A)=Sof(H55B)=Sof(C56)=Sof(H56A)=Sof(H56B)=Sof(C57)=
 Sof(H57A)=Sof(H57B)=Sof(C58)=Sof(H58A)=Sof(H58B)=FVAR(1)
 Sof(O5A)=Sof(C59A)=Sof(H59C)=Sof(H59D)=Sof(C60A)=Sof(H60C)=Sof(H60D)=
 Sof(C61A)=Sof(H61C)=Sof(H61D)=Sof(C62A)=Sof(H62C)=Sof(H62D)=1-FVAR(2)
 Sof(O5)=Sof(C59)=Sof(H59A)=Sof(H59B)=Sof(C60)=Sof(H60A)=Sof(H60B)=Sof(C61)=
 Sof(H61A)=Sof(H61B)=Sof(C62)=Sof(H62A)=Sof(H62B)=FVAR(2)
 Sof(O6A)=Sof(C63A)=Sof(H63C)=Sof(H63D)=Sof(C64A)=Sof(H64C)=Sof(H64D)=
 Sof(C65A)=Sof(H65C)=Sof(H65D)=Sof(C66A)=Sof(H66C)=Sof(H66D)=1-FVAR(3)
 Sof(O6)=Sof(C63)=Sof(H63A)=Sof(H63B)=Sof(C64)=Sof(H64A)=Sof(H64B)=Sof(C65)=
 Sof(H65A)=Sof(H65B)=Sof(C66)=Sof(H66A)=Sof(H66B)=FVAR(3)
 Sof(O7A)=Sof(C67A)=Sof(H67C)=Sof(H67D)=Sof(C68A)=Sof(H68C)=Sof(H68D)=
 Sof(C69A)=Sof(H69C)=Sof(H69D)=Sof(C70A)=Sof(H70C)=Sof(H70D)=1-FVAR(4)
 Sof(O7)=Sof(C67)=Sof(H67A)=Sof(H67B)=Sof(C68)=Sof(H68A)=Sof(H68B)=Sof(C69)=
 Sof(H69A)=Sof(H69B)=Sof(C70)=Sof(H70A)=Sof(H70B)=FVAR(4)
 Sof(O8A)=Sof(C71A)=Sof(H71C)=Sof(H71D)=Sof(C72A)=Sof(H72C)=Sof(H72D)=
 Sof(C73A)=Sof(H73C)=Sof(H73D)=Sof(C74A)=Sof(H74C)=Sof(H74D)=1-FVAR(5)
 Sof(O8)=Sof(C71)=Sof(H71A)=Sof(H71B)=Sof(C72)=Sof(H72A)=Sof(H72B)=Sof(C73)=
 Sof(H73A)=Sof(H73B)=Sof(C74)=Sof(H74A)=Sof(H74B)=FVAR(5)
 Sof(O9A)=Sof(C75A)=Sof(H75C)=Sof(H75D)=Sof(C76A)=Sof(H76C)=Sof(H76D)=
 Sof(C77A)=Sof(H77C)=Sof(H77D)=Sof(C78A)=Sof(H78C)=Sof(H78D)=1-FVAR(6)
 Sof(O9)=Sof(C75)=Sof(H75A)=Sof(H75B)=Sof(C76)=Sof(H76A)=Sof(H76B)=Sof(C77)=
 Sof(H77A)=Sof(H77B)=Sof(C78)=Sof(H78A)=Sof(H78B)=FVAR(6)
 Sof(O10A)=Sof(C79A)=Sof(H79C)=Sof(H79D)=Sof(C80A)=Sof(H80C)=Sof(H80D)=
 Sof(C81A)=Sof(H81C)=Sof(H81D)=Sof(C82A)=Sof(H82C)=Sof(H82D)=1-FVAR(7)
 Sof(O10)=Sof(C79)=Sof(H79A)=Sof(H79B)=Sof(C80)=Sof(H80A)=Sof(H80B)=Sof(C81)=
 Sof(H81A)=Sof(H81B)=Sof(C82)=Sof(H82A)=Sof(H82B)=FVAR(7)
 Sof(O11A)=Sof(C84A)=Sof(H84C)=Sof(H84D)=Sof(C85A)=Sof(H85C)=Sof(H85D)=
 Sof(C86A)=Sof(H86C)=Sof(H86D)=Sof(C87A)=Sof(H87C)=Sof(H87D)=1-FVAR(8)
 Sof(O11)=Sof(C84)=Sof(H84A)=Sof(H84B)=Sof(C85)=Sof(H85A)=Sof(H85B)=Sof(C86)=
 Sof(H86A)=Sof(H86B)=Sof(C87)=Sof(H87A)=Sof(H87B)=FVAR(8)
6.a Secondary CH2 refined with riding coordinates:
 C55(H55A,H55B), C56(H56A,H56B), C57(H57A,H57B), C58(H58A,H58B), C59(H59A,
 H59B), C60(H60A,H60B), C61(H61A,H61B), C62(H62A,H62B), C63(H63A,H63B),
 C64(H64A,H64B), C65(H65A,H65B), C66(H66A,H66B), C67(H67A,H67B), C68(H68A,H68B),
  C69(H69A,H69B), C70(H70A,H70B), C71(H71A,H71B), C72(H72A,H72B), C73(H73A,
 H73B), C74(H74A,H74B), C75(H75A,H75B), C76(H76A,H76B), C77(H77A,H77B),
 C78(H78A,H78B), C55A(H55C,H55D), C56A(H56C,H56D), C57A(H57C,H57D), C58A(H58C,
 H58D), C59A(H59C,H59D), C60A(H60C,H60D), C61A(H61C,H61D), C62A(H62C,H62D),
 C63A(H63C,H63D), C64A(H64C,H64D), C65A(H65C,H65D), C66A(H66C,H66D), C67A(H67C,
 H67D), C68A(H68C,H68D), C69A(H69C,H69D), C70A(H70C,H70D), C71A(H71C,H71D),
 C72A(H72C,H72D), C73A(H73C,H73D), C74A(H74C,H74D), C75A(H75C,H75D), C76A(H76C,
 H76D), C77A(H77C,H77D), C78A(H78C,H78D), C79(H79A,H79B), C80(H80A,H80B),
 C81(H81A,H81B), C82(H82A,H82B), C84(H84A,H84B), C85(H85A,H85B), C86(H86A,H86B),
  C87(H87A,H87B), C79A(H79C,H79D), C80A(H80C,H80D), C81A(H81C,H81D), C82A(H82C,
 H82D), C84A(H84C,H84D), C85A(H85C,H85D), C86A(H86C,H86D), C87A(H87C,H87D)
6.b Aromatic/amide H refined with riding coordinates:
 C3(H3), C5(H5), C21(H21), C23(H23), C39(H39), C41(H41)
6.c Idealised Me refined as rotating group:
 C8(H8A,H8B,H8C), C9(H9A,H9B,H9C), C10(H10A,H10B,H10C), C12(H12A,H12B,H12C),
 C13(H13A,H13B,H13C), C14(H14A,H14B,H14C), C16(H16A,H16B,H16C), C17(H17A,H17B,
 H17C), C18(H18A,H18B,H18C), C26(H26A,H26B,H26C), C27(H27A,H27B,H27C), C28(H28A,
 H28B,H28C), C30(H30A,H30B,H30C), C31(H31A,H31B,H31C), C32(H32A,H32B,H32C),
 C34(H34A,H34B,H34C), C35(H35A,H35B,H35C), C36(H36A,H36B,H36C), C44(H44A,H44B,
 H44C), C45(H45A,H45B,H45C), C46(H46A,H46B,H46C), C48(H48A,H48B,H48C), C49(H49A,
 H49B,H49C), C50(H50A,H50B,H50C), C52(H52A,H52B,H52C), C53(H53A,H53B,H53C),
 C54(H54A,H54B,H54C)
;
_olex2_submission_special_instructions 'No special instructions were received'
_oxdiff_exptl_absorpt_empirical_details
;
Empirical correction (ABSPACK) includes:
- Absorption correction using spherical harmonics
- Frame scaling
- Detector area scaling
;
_oxdiff_exptl_absorpt_empirical_full_max 1.745
_oxdiff_exptl_absorpt_empirical_full_min 0.658

loop_
_space_group_symop_operation_xyz
'x, y, z'
'-x, y+1/2, -z+1/2'
'-x, -y, -z'
'x, -y-1/2, z-1/2'

loop_
_atom_site_label
_atom_site_type_symbol
_atom_site_fract_x
_atom_site_fract_y
_atom_site_fract_z
_atom_site_U_iso_or_equiv
_atom_site_adp_type
_atom_site_occupancy
_atom_site_site_symmetry_order
_atom_site_calc_flag
_atom_site_refinement_flags_posn
_atom_site_refinement_flags_adp
_atom_site_refinement_flags_occupancy
_atom_site_disorder_assembly
_atom_site_disorder_group
Dy1 Dy 0.63036(3) 0.45790(2) 0.28273(2) 0.02812(16) Uani 1 1 d . . . . .
Cl1 Cl 0.62974(13) 0.57437(10) 0.32227(7) 0.0429(5) Uani 1 1 d . . . . .
O1 O 0.7080(3) 0.4812(2) 0.22670(16) 0.0287(12) Uani 1 1 d . . . . .
O2 O 0.5052(3) 0.4176(2) 0.27400(16) 0.0261(12) Uani 1 1 d . . . . .
O3 O 0.7007(3) 0.3920(2) 0.32611(16) 0.0294(12) Uani 1 1 d . . . . .
C1 C 0.7704(4) 0.4799(4) 0.1963(2) 0.0265(17) Uani 1 1 d . . . . .
C2 C 0.8500(5) 0.5108(4) 0.2062(3) 0.0287(17) Uani 1 1 d . . . . .
C3 C 0.9151(5) 0.4982(4) 0.1759(3) 0.0323(18) Uani 1 1 d . . . . .
H3 H 0.969575 0.516788 0.183245 0.039 Uiso 1 1 calc R U . . .
C4 C 0.9047(5) 0.4605(4) 0.1361(3) 0.0327(18) Uani 1 1 d . . . . .
C5 C 0.8228(5) 0.4387(4) 0.1245(3) 0.038(2) Uani 1 1 d . . . . .
H5 H 0.812838 0.416214 0.095720 0.046 Uiso 1 1 calc R U . . .
C6 C 0.7551(5) 0.4484(4) 0.1529(3) 0.0285(17) Uani 1 1 d . . . . .
C7 C 0.8646(5) 0.5606(4) 0.2471(3) 0.0352(19) Uani 1 1 d . . . . .
C8 C 0.7969(5) 0.6170(4) 0.2433(3) 0.041(2) Uani 1 1 d . . . . .
H8A H 0.804013 0.648144 0.269643 0.061 Uiso 1 1 calc R U . . .
H8B H 0.740354 0.596331 0.243385 0.061 Uiso 1 1 calc R U . . .
H8C H 0.803328 0.642401 0.214476 0.061 Uiso 1 1 calc R U . . .
C9 C 0.8635(5) 0.5249(4) 0.2940(3) 0.040(2) Uani 1 1 d . . . . .
H9A H 0.871835 0.558649 0.318730 0.059 Uiso 1 1 calc R U . . .
H9B H 0.909190 0.490988 0.296103 0.059 Uiso 1 1 calc R U . . .
H9C H 0.808750 0.502023 0.297296 0.059 Uiso 1 1 calc R U . . .
C10 C 0.9506(5) 0.5976(4) 0.2446(3) 0.047(2) Uani 1 1 d . . . . .
H10A H 0.996761 0.564469 0.249025 0.070 Uiso 1 1 calc R U . . .
H10B H 0.955065 0.632315 0.269001 0.070 Uiso 1 1 calc R U . . .
H10C H 0.954748 0.619550 0.214384 0.070 Uiso 1 1 calc R U . . .
C11 C 0.9767(5) 0.4442(5) 0.1037(3) 0.041(2) Uani 1 1 d . . . . .
C12 C 1.0612(5) 0.4768(5) 0.1206(3) 0.061(3) Uani 1 1 d . . . . .
H12A H 1.053550 0.526187 0.123965 0.092 Uiso 1 1 calc R U . . .
H12B H 1.104755 0.467908 0.098074 0.092 Uiso 1 1 calc R U . . .
H12C H 1.078923 0.457110 0.150537 0.092 Uiso 1 1 calc R U . . .
C13 C 0.9561(5) 0.4722(5) 0.0552(3) 0.054(3) Uani 1 1 d . . . . .
H13A H 1.002446 0.461120 0.034793 0.082 Uiso 1 1 calc R U . . .
H13B H 0.949189 0.521827 0.056715 0.082 Uiso 1 1 calc R U . . .
H13C H 0.903321 0.451494 0.042904 0.082 Uiso 1 1 calc R U . . .
C14 C 0.9883(6) 0.3661(5) 0.1007(3) 0.064(3) Uani 1 1 d . . . . .
H14A H 0.936765 0.345502 0.086912 0.096 Uiso 1 1 calc R U . . .
H14B H 0.999033 0.347550 0.131786 0.096 Uiso 1 1 calc R U . . .
H14C H 1.036571 0.355776 0.081451 0.096 Uiso 1 1 calc R U . . .
C15 C 0.6642(5) 0.4302(5) 0.1352(3) 0.045(2) Uani 1 1 d . . . . .
C16 C 0.6098(5) 0.4951(5) 0.1362(3) 0.060(3) Uani 1 1 d . . . . .
H16A H 0.551160 0.484073 0.126570 0.090 Uiso 1 1 calc R U . . .
H16B H 0.632426 0.529070 0.115083 0.090 Uiso 1 1 calc R U . . .
H16C H 0.610970 0.513652 0.167687 0.090 Uiso 1 1 calc R U . . .
C17 C 0.6253(5) 0.3741(5) 0.1641(3) 0.049(2) Uani 1 1 d . . . . .
H17A H 0.623930 0.388987 0.196413 0.074 Uiso 1 1 calc R U . . .
H17B H 0.659597 0.332575 0.162159 0.074 Uiso 1 1 calc R U . . .
H17C H 0.567400 0.364726 0.152410 0.074 Uiso 1 1 calc R U . . .
C18 C 0.6620(5) 0.4042(6) 0.0848(3) 0.069(3) Uani 1 1 d . . . . .
H18A H 0.688887 0.437881 0.065000 0.104 Uiso 1 1 calc R U . . .
H18B H 0.603011 0.397264 0.074011 0.104 Uiso 1 1 calc R U . . .
H18C H 0.692829 0.360819 0.083281 0.104 Uiso 1 1 calc R U . . .
C19 C 0.4218(4) 0.4014(4) 0.2701(2) 0.0252(16) Uani 1 1 d . . . . .
C20 C 0.3618(5) 0.4538(4) 0.2607(3) 0.0299(17) Uani 1 1 d . . . . .
C21 C 0.2757(5) 0.4371(4) 0.2584(2) 0.0283(17) Uani 1 1 d . . . . .
H21 H 0.235675 0.472589 0.252733 0.034 Uiso 1 1 calc R U . . .
C22 C 0.2459(4) 0.3713(4) 0.2638(3) 0.0281(17) Uani 1 1 d . . . . .
C23 C 0.3068(4) 0.3206(4) 0.2717(2) 0.0285(18) Uani 1 1 d . . . . .
H23 H 0.288008 0.274892 0.275013 0.034 Uiso 1 1 calc R U . . .
C24 C 0.3928(4) 0.3333(4) 0.2749(2) 0.0259(17) Uani 1 1 d . . . . .
C25 C 0.3865(5) 0.5286(4) 0.2551(3) 0.046(2) Uani 1 1 d . . . . .
C26 C 0.3124(6) 0.5721(4) 0.2353(4) 0.077(3) Uani 1 1 d . . . . .
H26A H 0.267771 0.574660 0.257960 0.115 Uiso 1 1 calc R U . . .
H26B H 0.289565 0.551210 0.206771 0.115 Uiso 1 1 calc R U . . .
H26C H 0.332828 0.618224 0.228700 0.115 Uiso 1 1 calc R U . . .
C27 C 0.4115(6) 0.5568(4) 0.3035(3) 0.063(3) Uani 1 1 d . . . . .
H27A H 0.435297 0.602726 0.300391 0.094 Uiso 1 1 calc R U . . .
H27B H 0.453984 0.526784 0.318394 0.094 Uiso 1 1 calc R U . . .
H27C H 0.361178 0.558831 0.322288 0.094 Uiso 1 1 calc R U . . .
C28 C 0.4579(6) 0.5383(4) 0.2211(3) 0.057(3) Uani 1 1 d . . . . .
H28A H 0.459457 0.498988 0.200213 0.085 Uiso 1 1 calc R U . . .
H28B H 0.512346 0.542280 0.238250 0.085 Uiso 1 1 calc R U . . .
H28C H 0.447394 0.579969 0.202986 0.085 Uiso 1 1 calc R U . . .
C29 C 0.1509(5) 0.3526(4) 0.2606(3) 0.0349(19) Uani 1 1 d . . . . .
C30 C 0.0948(5) 0.4168(4) 0.2596(3) 0.046(2) Uani 1 1 d . . . . .
H30A H 0.101719 0.440921 0.289150 0.069 Uiso 1 1 calc R U . . .
H30B H 0.035284 0.403558 0.254549 0.069 Uiso 1 1 calc R U . . .
H30C H 0.111734 0.446843 0.234471 0.069 Uiso 1 1 calc R U . . .
C31 C 0.1276(5) 0.3092(4) 0.3024(3) 0.047(2) Uani 1 1 d . . . . .
H31A H 0.066743 0.298990 0.300624 0.070 Uiso 1 1 calc R U . . .
H31B H 0.141417 0.334352 0.330911 0.070 Uiso 1 1 calc R U . . .
H31C H 0.159842 0.266387 0.302292 0.070 Uiso 1 1 calc R U . . .
C32 C 0.1328(5) 0.3117(4) 0.2162(3) 0.047(2) Uani 1 1 d . . . . .
H32A H 0.072542 0.299440 0.213991 0.071 Uiso 1 1 calc R U . . .
H32B H 0.167236 0.269996 0.216872 0.071 Uiso 1 1 calc R U . . .
H32C H 0.147094 0.339325 0.189375 0.071 Uiso 1 1 calc R U . . .
C33 C 0.4538(4) 0.2723(4) 0.2816(3) 0.0310(18) Uani 1 1 d . . . . .
C34 C 0.5175(5) 0.2832(4) 0.3228(3) 0.043(2) Uani 1 1 d . . . . .
H34A H 0.486408 0.291708 0.350921 0.065 Uiso 1 1 calc R U . . .
H34B H 0.553752 0.322534 0.316508 0.065 Uiso 1 1 calc R U . . .
H34C H 0.552740 0.242347 0.327003 0.065 Uiso 1 1 calc R U . . .
C35 C 0.5020(5) 0.2638(4) 0.2363(3) 0.044(2) Uani 1 1 d . . . . .
H35A H 0.541778 0.225508 0.239578 0.065 Uiso 1 1 calc R U . . .
H35B H 0.533520 0.305745 0.230091 0.065 Uiso 1 1 calc R U . . .
H35C H 0.461374 0.254796 0.210667 0.065 Uiso 1 1 calc R U . . .
C36 C 0.4074(5) 0.2053(4) 0.2902(3) 0.047(2) Uani 1 1 d . . . . .
H36A H 0.369735 0.211049 0.316167 0.071 Uiso 1 1 calc R U . . .
H36B H 0.448881 0.169346 0.297650 0.071 Uiso 1 1 calc R U . . .
H36C H 0.373789 0.192553 0.262437 0.071 Uiso 1 1 calc R U . . .
C37 C 0.7306(5) 0.3445(4) 0.3570(3) 0.0355(18) Uani 1 1 d . . . . .
C38 C 0.7141(5) 0.3505(4) 0.4038(3) 0.0403(19) Uani 1 1 d . . . . .
C39 C 0.7412(5) 0.2980(5) 0.4339(3) 0.052(2) Uani 1 1 d . . . . .
H39 H 0.729654 0.301762 0.465741 0.062 Uiso 1 1 calc R U . . .
C40 C 0.7843(5) 0.2408(5) 0.4188(4) 0.060(3) Uani 1 1 d . . . . .
C41 C 0.8050(5) 0.2389(5) 0.3730(3) 0.054(2) Uani 1 1 d . . . . .
H41 H 0.838238 0.201709 0.362876 0.064 Uiso 1 1 calc R U . . .
C42 C 0.7803(5) 0.2883(4) 0.3405(3) 0.0392(19) Uani 1 1 d . . . . .
C43 C 0.6727(6) 0.4145(5) 0.4232(3) 0.053(2) Uani 1 1 d . . . . .
C44 C 0.6632(7) 0.4101(6) 0.4765(3) 0.082(3) Uani 1 1 d . . . . .
H44A H 0.719580 0.407429 0.491838 0.123 Uiso 1 1 calc R U . . .
H44B H 0.630494 0.369292 0.483976 0.123 Uiso 1 1 calc R U . . .
H44C H 0.633698 0.450795 0.487259 0.123 Uiso 1 1 calc R U . . .
C45 C 0.7261(6) 0.4773(4) 0.4139(3) 0.055(2) Uani 1 1 d . . . . .
H45A H 0.777277 0.476636 0.434113 0.082 Uiso 1 1 calc R U . . .
H45B H 0.693082 0.518460 0.420067 0.082 Uiso 1 1 calc R U . . .
H45C H 0.742297 0.477258 0.381522 0.082 Uiso 1 1 calc R U . . .
C46 C 0.5817(5) 0.4235(4) 0.4032(3) 0.048(2) Uani 1 1 d . . . . .
H46A H 0.545478 0.387237 0.414906 0.072 Uiso 1 1 calc R U . . .
H46B H 0.581834 0.421132 0.369372 0.072 Uiso 1 1 calc R U . . .
H46C H 0.559675 0.468024 0.412572 0.072 Uiso 1 1 calc R U . . .
C47 C 0.8162(6) 0.1845(6) 0.4522(4) 0.086(4) Uani 1 1 d . . . . .
C48 C 0.7803(7) 0.1918(6) 0.5001(4) 0.104(4) Uani 1 1 d . . . . .
H48A H 0.798298 0.235504 0.513586 0.156 Uiso 1 1 calc R U . . .
H48B H 0.801202 0.154372 0.519851 0.156 Uiso 1 1 calc R U . . .
H48C H 0.718165 0.190115 0.497552 0.156 Uiso 1 1 calc R U . . .
C49 C 0.9124(6) 0.1849(7) 0.4555(5) 0.148(7) Uani 1 1 d . . . . .
H49A H 0.934762 0.181704 0.424435 0.222 Uiso 1 1 calc R U . . .
H49B H 0.932507 0.145978 0.474098 0.222 Uiso 1 1 calc R U . . .
H49C H 0.932106 0.227453 0.470165 0.222 Uiso 1 1 calc R U . . .
C50 C 0.7868(7) 0.1138(6) 0.4325(5) 0.112(4) Uani 1 1 d . . . . .
H50A H 0.810070 0.077302 0.452260 0.169 Uiso 1 1 calc R U . . .
H50B H 0.807128 0.108328 0.401080 0.169 Uiso 1 1 calc R U . . .
H50C H 0.724671 0.111512 0.431654 0.169 Uiso 1 1 calc R U . . .
C51 C 0.8062(5) 0.2814(4) 0.2902(3) 0.041(2) Uani 1 1 d . . . . .
C52 C 0.8650(5) 0.2196(4) 0.2830(3) 0.055(3) Uani 1 1 d . . . . .
H52A H 0.880579 0.217568 0.250574 0.082 Uiso 1 1 calc R U . . .
H52B H 0.835431 0.177514 0.291132 0.082 Uiso 1 1 calc R U . . .
H52C H 0.916457 0.224440 0.302793 0.082 Uiso 1 1 calc R U . . .
C53 C 0.7280(5) 0.2729(4) 0.2583(3) 0.051(2) Uani 1 1 d . . . . .
H53A H 0.693044 0.314188 0.259450 0.077 Uiso 1 1 calc R U . . .
H53B H 0.694957 0.233569 0.268317 0.077 Uiso 1 1 calc R U . . .
H53C H 0.745654 0.265508 0.226562 0.077 Uiso 1 1 calc R U . . .
C54 C 0.8566(5) 0.3452(4) 0.2765(3) 0.043(2) Uani 1 1 d . . . . .
H54A H 0.908058 0.348909 0.296329 0.064 Uiso 1 1 calc R U . . .
H54B H 0.821469 0.385899 0.280243 0.064 Uiso 1 1 calc R U . . .
H54C H 0.872292 0.341214 0.244142 0.064 Uiso 1 1 calc R U . . .
Na1 Na 0.33020(19) 0.23357(17) 0.50910(11) 0.0433(8) Uani 1 1 d . . . . .
O4 O 0.4463(6) 0.2858(5) 0.5482(4) 0.055(3) Uani 0.889(17) 1 d D U P A 1
C55 C 0.5332(6) 0.2669(6) 0.5459(5) 0.060(3) Uani 0.889(17) 1 d D U P A 1
H55A H 0.553430 0.274094 0.514268 0.072 Uiso 0.889(17) 1 calc R U P A 1
H55B H 0.540957 0.218250 0.554200 0.072 Uiso 0.889(17) 1 calc R U P A 1
C56 C 0.5815(7) 0.3124(6) 0.5802(5) 0.079(4) Uani 0.889(17) 1 d D U P A 1
H56A H 0.587955 0.290227 0.610897 0.095 Uiso 0.889(17) 1 calc R U P A 1
H56B H 0.638275 0.324191 0.569118 0.095 Uiso 0.889(17) 1 calc R U P A 1
C57 C 0.5261(8) 0.3737(6) 0.5821(5) 0.078(4) Uani 0.889(17) 1 d D U P A 1
H57A H 0.534130 0.404142 0.555347 0.094 Uiso 0.889(17) 1 calc R U P A 1
H57B H 0.536553 0.399659 0.611097 0.094 Uiso 0.889(17) 1 calc R U P A 1
C58 C 0.4390(6) 0.3417(6) 0.5804(5) 0.071(4) Uani 0.889(17) 1 d D U P A 1
H58A H 0.423724 0.324896 0.611231 0.085 Uiso 0.889(17) 1 calc R U P A 1
H58B H 0.395490 0.374815 0.569179 0.085 Uiso 0.889(17) 1 calc R U P A 1
O5 O 0.327(3) 0.3200(17) 0.4502(14) 0.061(6) Uani 0.43(3) 1 d D U P A 1
C59 C 0.268(2) 0.3276(13) 0.4123(12) 0.070(7) Uani 0.43(3) 1 d D U P A 1
H59A H 0.210496 0.316184 0.421950 0.083 Uiso 0.43(3) 1 calc R U P A 1
H59B H 0.283226 0.296521 0.386843 0.083 Uiso 0.43(3) 1 calc R U P A 1
C60 C 0.2718(19) 0.4000(13) 0.3965(11) 0.066(7) Uani 0.43(3) 1 d D U P A 1
H60A H 0.269159 0.402403 0.362300 0.080 Uiso 0.43(3) 1 calc R U P A 1
H60B H 0.223620 0.426276 0.408454 0.080 Uiso 0.43(3) 1 calc R U P A 1
C61 C 0.3534(15) 0.4277(14) 0.4151(13) 0.065(7) Uani 0.43(3) 1 d D U P A 1
H61A H 0.346819 0.475468 0.425491 0.079 Uiso 0.43(3) 1 calc R U P A 1
H61B H 0.397302 0.425958 0.391521 0.079 Uiso 0.43(3) 1 calc R U P A 1
C62 C 0.376(2) 0.3816(18) 0.4552(11) 0.073(8) Uani 0.43(3) 1 d D U P A 1
H62A H 0.437393 0.370870 0.455585 0.088 Uiso 0.43(3) 1 calc R U P A 1
H62B H 0.363178 0.404413 0.484594 0.088 Uiso 0.43(3) 1 calc R U P A 1
O6 O 0.447(5) 0.171(3) 0.476(2) 0.046(6) Uani 0.20(5) 1 d D U P A 1
C63 C 0.486(5) 0.109(4) 0.4900(18) 0.054(8) Uani 0.20(5) 1 d D U P A 1
H63A H 0.443182 0.076293 0.500553 0.065 Uiso 0.20(5) 1 calc R U P A 1
H63B H 0.527629 0.117303 0.515992 0.065 Uiso 0.20(5) 1 calc R U P A 1
C64 C 0.531(5) 0.080(3) 0.450(2) 0.057(9) Uani 0.20(5) 1 d D U P A 1
H64A H 0.592428 0.074708 0.457338 0.068 Uiso 0.20(5) 1 calc R U P A 1
H64B H 0.507562 0.034110 0.441622 0.068 Uiso 0.20(5) 1 calc R U P A 1
C65 C 0.517(5) 0.128(4) 0.4113(17) 0.059(9) Uani 0.20(5) 1 d D U P A 1
H65A H 0.496551 0.103163 0.383096 0.070 Uiso 0.20(5) 1 calc R U P A 1
H65B H 0.569978 0.151958 0.404567 0.070 Uiso 0.20(5) 1 calc R U P A 1
C66 C 0.451(5) 0.177(3) 0.427(2) 0.053(8) Uani 0.20(5) 1 d D U P A 1
H66A H 0.466206 0.223983 0.418184 0.063 Uiso 0.20(5) 1 calc R U P A 1
H66B H 0.394988 0.165729 0.411999 0.063 Uiso 0.20(5) 1 calc R U P A 1
O7 O 0.2181(13) 0.1637(14) 0.4727(8) 0.047(4) Uani 0.59(6) 1 d D U P A 1
C67 C 0.2396(14) 0.1055(14) 0.4456(9) 0.046(5) Uani 0.59(6) 1 d D U P A 1
H67A H 0.211065 0.063981 0.456826 0.055 Uiso 0.59(6) 1 calc R U P A 1
H67B H 0.301654 0.097808 0.446818 0.055 Uiso 0.59(6) 1 calc R U P A 1
C68 C 0.2086(16) 0.1229(15) 0.3972(8) 0.041(5) Uani 0.59(6) 1 d D U P A 1
H68A H 0.249097 0.153024 0.381649 0.049 Uiso 0.59(6) 1 calc R U P A 1
H68B H 0.198887 0.081285 0.378353 0.049 Uiso 0.59(6) 1 calc R U P A 1
C69 C 0.1269(14) 0.1592(17) 0.4057(9) 0.047(6) Uani 0.59(6) 1 d D U P A 1
H69A H 0.077779 0.128723 0.399363 0.056 Uiso 0.59(6) 1 calc R U P A 1
H69B H 0.120875 0.200196 0.385842 0.056 Uiso 0.59(6) 1 calc R U P A 1
C70 C 0.1334(14) 0.1788(17) 0.4563(9) 0.048(6) Uani 0.59(6) 1 d D U P A 1
H70A H 0.121312 0.228074 0.460067 0.058 Uiso 0.59(6) 1 calc R U P A 1
H70B H 0.091948 0.152526 0.474062 0.058 Uiso 0.59(6) 1 calc R U P A 1
O8 O 0.330(5) 0.153(3) 0.5669(14) 0.061(6) Uani 0.24(4) 1 d D U P A 1
C71 C 0.351(5) 0.171(3) 0.6135(15) 0.074(8) Uani 0.24(4) 1 d D U P A 1
H71A H 0.325353 0.214889 0.621368 0.089 Uiso 0.24(4) 1 calc R U P A 1
H71B H 0.413593 0.174342 0.618182 0.089 Uiso 0.24(4) 1 calc R U P A 1
C72 C 0.317(4) 0.115(3) 0.6434(13) 0.072(8) Uani 0.24(4) 1 d D U P A 1
H72A H 0.353850 0.108472 0.671625 0.086 Uiso 0.24(4) 1 calc R U P A 1
H72B H 0.258845 0.125028 0.652379 0.086 Uiso 0.24(4) 1 calc R U P A 1
C73 C 0.320(5) 0.054(2) 0.613(2) 0.078(8) Uani 0.24(4) 1 d D U P A 1
H73A H 0.276794 0.019847 0.621862 0.093 Uiso 0.24(4) 1 calc R U P A 1
H73B H 0.376522 0.032341 0.614487 0.093 Uiso 0.24(4) 1 calc R U P A 1
C74 C 0.299(5) 0.083(3) 0.5658(17) 0.063(8) Uani 0.24(4) 1 d D U P A 1
H74A H 0.327667 0.056907 0.541703 0.075 Uiso 0.24(4) 1 calc R U P A 1
H74B H 0.237231 0.082488 0.559013 0.075 Uiso 0.24(4) 1 calc R U P A 1
O9 O 0.2378(9) 0.2998(9) 0.5547(5) 0.065(4) Uani 0.627(16) 1 d D U P A 1
C75 C 0.1738(11) 0.3426(10) 0.5345(6) 0.069(5) Uani 0.627(16) 1 d D U P A 1
H75A H 0.159789 0.328195 0.502393 0.083 Uiso 0.627(16) 1 calc R U P A 1
H75B H 0.193446 0.390613 0.534120 0.083 Uiso 0.627(16) 1 calc R U P A 1
C76 C 0.0986(10) 0.3360(14) 0.5634(7) 0.106(6) Uani 0.627(16) 1 d D U P A 1
H76A H 0.071666 0.381072 0.567515 0.128 Uiso 0.627(16) 1 calc R U P A 1
H76B H 0.056457 0.304924 0.548337 0.128 Uiso 0.627(16) 1 calc R U P A 1
C77 C 0.1271(11) 0.3087(13) 0.6075(6) 0.090(6) Uani 0.627(16) 1 d D U P A 1
H77A H 0.093312 0.268083 0.615497 0.108 Uiso 0.627(16) 1 calc R U P A 1
H77B H 0.121683 0.343327 0.632118 0.108 Uiso 0.627(16) 1 calc R U P A 1
C78 C 0.2197(10) 0.2894(12) 0.6022(5) 0.083(5) Uani 0.627(16) 1 d D U P A 1
H78A H 0.256882 0.318470 0.622252 0.100 Uiso 0.627(16) 1 calc R U P A 1
H78B H 0.229200 0.241098 0.610938 0.100 Uiso 0.627(16) 1 calc R U P A 1
O4A O 0.459(6) 0.294(4) 0.545(3) 0.060(7) Uani 0.111(17) 1 d D U P A 2
C55A C 0.538(6) 0.275(4) 0.566(3) 0.064(9) Uani 0.111(17) 1 d D U P A 2
H55C H 0.585074 0.280546 0.544354 0.077 Uiso 0.111(17) 1 calc R U P A 2
H55D H 0.536737 0.226151 0.575759 0.077 Uiso 0.111(17) 1 calc R U P A 2
C56A C 0.550(6) 0.321(4) 0.607(3) 0.075(9) Uani 0.111(17) 1 d D U P A 2
H56C H 0.521822 0.302057 0.634321 0.090 Uiso 0.111(17) 1 calc R U P A 2
H56D H 0.611022 0.327771 0.615154 0.090 Uiso 0.111(17) 1 calc R U P A 2
C57A C 0.510(7) 0.385(4) 0.592(3) 0.072(9) Uani 0.111(17) 1 d D U P A 2
H57C H 0.553492 0.419160 0.583455 0.087 Uiso 0.111(17) 1 calc R U P A 2
H57D H 0.476057 0.405001 0.616902 0.087 Uiso 0.111(17) 1 calc R U P A 2
C58A C 0.454(5) 0.367(4) 0.551(3) 0.066(9) Uani 0.111(17) 1 d D U P A 2
H58C H 0.394421 0.380958 0.555800 0.079 Uiso 0.111(17) 1 calc R U P A 2
H58D H 0.473124 0.391047 0.522695 0.079 Uiso 0.111(17) 1 calc R U P A 2
O5A O 0.329(3) 0.3254(12) 0.4534(9) 0.058(4) Uani 0.57(3) 1 d D U P A 2
C59A C 0.3001(18) 0.3281(9) 0.4061(7) 0.064(6) Uani 0.57(3) 1 d D U P A 2
H59C H 0.238024 0.320692 0.403454 0.077 Uiso 0.57(3) 1 calc R U P A 2
H59D H 0.328313 0.292160 0.388112 0.077 Uiso 0.57(3) 1 calc R U P A 2
C60A C 0.3221(19) 0.3972(9) 0.3881(5) 0.061(5) Uani 0.57(3) 1 d D U P A 2
H60C H 0.377512 0.396625 0.373069 0.073 Uiso 0.57(3) 1 calc R U P A 2
H60D H 0.277962 0.413978 0.365713 0.073 Uiso 0.57(3) 1 calc R U P A 2
C61A C 0.3259(18) 0.4401(9) 0.4308(6) 0.065(6) Uani 0.57(3) 1 d D U P A 2
H61C H 0.268930 0.457614 0.437925 0.078 Uiso 0.57(3) 1 calc R U P A 2
H61D H 0.364902 0.479236 0.427321 0.078 Uiso 0.57(3) 1 calc R U P A 2
C62A C 0.3585(17) 0.3921(12) 0.4677(6) 0.058(5) Uani 0.57(3) 1 d D U P A 2
H62C H 0.421289 0.393189 0.470136 0.069 Uiso 0.57(3) 1 calc R U P A 2
H62D H 0.336003 0.404563 0.498089 0.069 Uiso 0.57(3) 1 calc R U P A 2
O6A O 0.4325(11) 0.1662(9) 0.4701(5) 0.050(4) Uani 0.80(5) 1 d D U P A 2
C63A C 0.4757(14) 0.1924(10) 0.4309(7) 0.066(5) Uani 0.80(5) 1 d D U P A 2
H63C H 0.499505 0.238059 0.438122 0.080 Uiso 0.80(5) 1 calc R U P A 2
H63D H 0.435480 0.196704 0.404013 0.080 Uiso 0.80(5) 1 calc R U P A 2
C64A C 0.5438(12) 0.1450(11) 0.4202(7) 0.068(5) Uani 0.80(5) 1 d D U P A 2
H64C H 0.597591 0.169992 0.416209 0.081 Uiso 0.80(5) 1 calc R U P A 2
H64D H 0.529480 0.119643 0.391396 0.081 Uiso 0.80(5) 1 calc R U P A 2
C65A C 0.5522(10) 0.0973(11) 0.4600(8) 0.070(5) Uani 0.80(5) 1 d D U P A 2
H65C H 0.597741 0.112294 0.482186 0.084 Uiso 0.80(5) 1 calc R U P A 2
H65D H 0.564851 0.050428 0.449510 0.084 Uiso 0.80(5) 1 calc R U P A 2
C66A C 0.4669(10) 0.1003(9) 0.4816(6) 0.049(4) Uani 0.80(5) 1 d D U P A 2
H66C H 0.429387 0.063709 0.469157 0.058 Uiso 0.80(5) 1 calc R U P A 2
H66D H 0.473077 0.094892 0.515608 0.058 Uiso 0.80(5) 1 calc R U P A 2
O7A O 0.229(2) 0.1791(17) 0.4634(12) 0.047(5) Uani 0.41(6) 1 d D U P A 2
C67A C 0.245(2) 0.125(2) 0.4317(14) 0.049(7) Uani 0.41(6) 1 d D U P A 2
H67C H 0.222652 0.081045 0.443343 0.059 Uiso 0.41(6) 1 calc R U P A 2
H67D H 0.306224 0.119942 0.426767 0.059 Uiso 0.41(6) 1 calc R U P A 2
C68A C 0.198(2) 0.145(2) 0.3874(11) 0.040(6) Uani 0.41(6) 1 d D U P A 2
H68C H 0.233253 0.175969 0.368727 0.048 Uiso 0.41(6) 1 calc R U P A 2
H68D H 0.181638 0.104937 0.368717 0.048 Uiso 0.41(6) 1 calc R U P A 2
C69A C 0.122(2) 0.182(2) 0.4037(12) 0.039(6) Uani 0.41(6) 1 d D U P A 2
H69C H 0.071784 0.151467 0.402132 0.047 Uiso 0.41(6) 1 calc R U P A 2
H69D H 0.109946 0.222737 0.384571 0.047 Uiso 0.41(6) 1 calc R U P A 2
C70A C 0.144(2) 0.201(2) 0.4531(12) 0.045(6) Uani 0.41(6) 1 d D U P A 2
H70C H 0.140143 0.251596 0.456845 0.054 Uiso 0.41(6) 1 calc R U P A 2
H70D H 0.104586 0.179537 0.474253 0.054 Uiso 0.41(6) 1 calc R U P A 2
O8A O 0.3385(16) 0.1462(10) 0.5681(5) 0.058(4) Uani 0.76(4) 1 d D U P A 2
C71A C 0.3928(12) 0.1526(10) 0.6083(5) 0.064(4) Uani 0.76(4) 1 d D U P A 2
H71C H 0.396390 0.200932 0.618249 0.077 Uiso 0.76(4) 1 calc R U P A 2
H71D H 0.450604 0.136347 0.601919 0.077 Uiso 0.76(4) 1 calc R U P A 2
C72A C 0.3557(14) 0.1107(9) 0.6446(5) 0.077(5) Uani 0.76(4) 1 d D U P A 2
H72C H 0.322082 0.139516 0.665264 0.093 Uiso 0.76(4) 1 calc R U P A 2
H72D H 0.400849 0.087582 0.663303 0.093 Uiso 0.76(4) 1 calc R U P A 2
C73A C 0.3002(15) 0.0597(10) 0.6204(8) 0.087(6) Uani 0.76(4) 1 d D U P A 2
H73C H 0.247872 0.051790 0.637523 0.104 Uiso 0.76(4) 1 calc R U P A 2
H73D H 0.330242 0.015720 0.616991 0.104 Uiso 0.76(4) 1 calc R U P A 2
C74A C 0.2798(14) 0.0912(13) 0.5740(7) 0.081(6) Uani 0.76(4) 1 d D U P A 2
H74C H 0.285625 0.056841 0.549238 0.097 Uiso 0.76(4) 1 calc R U P A 2
H74D H 0.220820 0.108559 0.572713 0.097 Uiso 0.76(4) 1 calc R U P A 2
O9A O 0.2193(18) 0.2844(13) 0.5481(9) 0.062(6) Uani 0.373(16) 1 d D U P A 2
C75A C 0.196(2) 0.3543(13) 0.5455(11) 0.078(7) Uani 0.373(16) 1 d D U P A 2
H75C H 0.163426 0.362895 0.516266 0.094 Uiso 0.373(16) 1 calc R U P A 2
H75D H 0.248117 0.382794 0.545504 0.094 Uiso 0.373(16) 1 calc R U P A 2
C76A C 0.144(2) 0.3732(12) 0.5857(10) 0.079(7) Uani 0.373(16) 1 d D U P A 2
H76C H 0.168100 0.413642 0.601914 0.094 Uiso 0.373(16) 1 calc R U P A 2
H76D H 0.084833 0.382993 0.575497 0.094 Uiso 0.373(16) 1 calc R U P A 2
C77A C 0.149(3) 0.3128(16) 0.6154(9) 0.101(8) Uani 0.373(16) 1 d D U P A 2
H77C H 0.093506 0.304437 0.629610 0.121 Uiso 0.373(16) 1 calc R U P A 2
H77D H 0.192817 0.318667 0.640317 0.121 Uiso 0.373(16) 1 calc R U P A 2
C78A C 0.171(2) 0.2545(11) 0.5839(12) 0.099(7) Uani 0.373(16) 1 d D U P A 2
H78C H 0.205193 0.219759 0.601053 0.119 Uiso 0.373(16) 1 calc R U P A 2
H78D H 0.119136 0.232609 0.570727 0.119 Uiso 0.373(16) 1 calc R U P A 2
O10 O 0.9957(16) 0.4305(13) 0.3931(7) 0.166(9) Uiso 0.522(11) 1 d D U P B 1
C79 C 0.996(3) 0.4718(11) 0.4330(9) 0.163(12) Uiso 0.522(11) 1 d D U P B 1
H79A H 0.943828 0.499314 0.433451 0.195 Uiso 0.522(11) 1 calc R U P B 1
H79B H 1.045446 0.503362 0.432992 0.195 Uiso 0.522(11) 1 calc R U P B 1
C80 C 1.003(2) 0.4257(14) 0.4758(7) 0.148(11) Uiso 0.522(11) 1 d D U P B 1
H80A H 1.059447 0.429857 0.491363 0.177 Uiso 0.522(11) 1 calc R U P B 1
H80B H 0.959198 0.438414 0.498035 0.177 Uiso 0.522(11) 1 calc R U P B 1
C81 C 0.989(2) 0.3570(12) 0.4595(9) 0.149(11) Uiso 0.522(11) 1 d D U P B 1
H81A H 0.939364 0.336476 0.474185 0.179 Uiso 0.522(11) 1 calc R U P B 1
H81B H 1.039465 0.328331 0.466740 0.179 Uiso 0.522(11) 1 calc R U P B 1
C82 C 0.974(3) 0.3625(13) 0.4081(9) 0.157(12) Uiso 0.522(11) 1 d D U P B 1
H82A H 1.008307 0.328264 0.392224 0.189 Uiso 0.522(11) 1 calc R U P B 1
H82B H 0.913047 0.353247 0.400154 0.189 Uiso 0.522(11) 1 calc R U P B 1
O11 O 0.8082(15) 0.1538(14) 0.0812(7) 0.165(9) Uiso 0.528(13) 1 d D U P C 1
C84 C 0.826(2) 0.2028(12) 0.1173(12) 0.218(15) Uiso 0.528(13) 1 d D U P C 1
H84A H 0.775083 0.211444 0.135468 0.262 Uiso 0.528(13) 1 calc R U P C 1
H84B H 0.845946 0.246503 0.104417 0.262 Uiso 0.528(13) 1 calc R U P C 1
C85 C 0.8959(17) 0.1682(16) 0.1468(9) 0.147(11) Uiso 0.528(13) 1 d D U P C 1
H85A H 0.952667 0.179784 0.135586 0.176 Uiso 0.528(13) 1 calc R U P C 1
H85B H 0.893008 0.182027 0.179607 0.176 Uiso 0.528(13) 1 calc R U P C 1
C86 C 0.879(2) 0.0963(15) 0.1414(11) 0.190(14) Uiso 0.528(13) 1 d D U P C 1
H86A H 0.868668 0.074649 0.171612 0.228 Uiso 0.528(13) 1 calc R U P C 1
H86B H 0.926559 0.072784 0.126883 0.228 Uiso 0.528(13) 1 calc R U P C 1
C87 C 0.7980(19) 0.0935(14) 0.1096(11) 0.182(13) Uiso 0.528(13) 1 d D U P C 1
H87A H 0.796187 0.051421 0.090724 0.218 Uiso 0.528(13) 1 calc R U P C 1
H87B H 0.745995 0.096316 0.127706 0.218 Uiso 0.528(13) 1 calc R U P C 1
O10A O 1.0749(12) 0.3804(13) 0.4306(8) 0.159(9) Uiso 0.478(11) 1 d D U P B 2
C79A C 1.0526(16) 0.4437(15) 0.4499(13) 0.154(12) Uiso 0.478(11) 1 d D U P B 2
H79C H 1.062253 0.481913 0.428318 0.184 Uiso 0.478(11) 1 calc R U P B 2
H79D H 1.084032 0.452398 0.479528 0.184 Uiso 0.478(11) 1 calc R U P B 2
C80A C 0.9556(17) 0.4319(18) 0.4572(11) 0.175(12) Uiso 0.478(11) 1 d D U P B 2
H80C H 0.944549 0.394808 0.479387 0.210 Uiso 0.478(11) 1 calc R U P B 2
H80D H 0.925530 0.474072 0.466041 0.210 Uiso 0.478(11) 1 calc R U P B 2
C81A C 0.9371(17) 0.4115(17) 0.4075(11) 0.143(11) Uiso 0.478(11) 1 d D U P B 2
H81C H 0.953000 0.447096 0.385199 0.172 Uiso 0.478(11) 1 calc R U P B 2
H81D H 0.877472 0.397181 0.401609 0.172 Uiso 0.478(11) 1 calc R U P B 2
C82A C 0.9997(18) 0.3507(13) 0.4094(11) 0.140(13) Uiso 0.478(11) 1 d D U P B 2
H82C H 0.978003 0.312875 0.428385 0.168 Uiso 0.478(11) 1 calc R U P B 2
H82D H 1.010589 0.333401 0.378036 0.168 Uiso 0.478(11) 1 calc R U P B 2
O11A O 0.8553(19) 0.1075(15) 0.0819(8) 0.174(10) Uiso 0.472(13) 1 d D U P C 2
C84A C 0.884(2) 0.1756(15) 0.0894(10) 0.149(12) Uiso 0.472(13) 1 d D U P C 2
H84C H 0.866108 0.204809 0.062931 0.179 Uiso 0.472(13) 1 calc R U P C 2
H84D H 0.947014 0.176391 0.092212 0.179 Uiso 0.472(13) 1 calc R U P C 2
C85A C 0.847(3) 0.2017(14) 0.1330(13) 0.219(15) Uiso 0.472(13) 1 d D U P C 2
H85C H 0.891368 0.224794 0.152583 0.262 Uiso 0.472(13) 1 calc R U P C 2
H85D H 0.801030 0.234654 0.125799 0.262 Uiso 0.472(13) 1 calc R U P C 2
C86A C 0.814(2) 0.1417(17) 0.1568(8) 0.135(11) Uiso 0.472(13) 1 d D U P C 2
H86C H 0.751666 0.143078 0.157228 0.162 Uiso 0.472(13) 1 calc R U P C 2
H86D H 0.837585 0.139241 0.188948 0.162 Uiso 0.472(13) 1 calc R U P C 2
C87A C 0.844(3) 0.0820(13) 0.1288(12) 0.218(14) Uiso 0.472(13) 1 d D U P C 2
H87C H 0.898018 0.063919 0.142126 0.262 Uiso 0.472(13) 1 calc R U P C 2
H87D H 0.801030 0.045068 0.128583 0.262 Uiso 0.472(13) 1 calc R U P C 2

loop_
_atom_site_aniso_label
_atom_site_aniso_U_11
_atom_site_aniso_U_22
_atom_site_aniso_U_33
_atom_site_aniso_U_23
_atom_site_aniso_U_13
_atom_site_aniso_U_12
Dy1 0.0318(3) 0.0235(3) 0.0293(3) -0.0001(2) 0.00391(19) -0.0021(2)
Cl1 0.0547(13) 0.0301(12) 0.0445(14) -0.0111(10) 0.0084(10) -0.0014(11)
O1 0.034(3) 0.026(3) 0.026(3) 0.003(2) 0.006(2) -0.005(2)
O2 0.032(3) 0.019(3) 0.028(3) 0.000(2) 0.005(2) -0.002(2)
O3 0.035(3) 0.024(3) 0.028(3) 0.004(2) 0.002(2) -0.005(2)
C1 0.031(3) 0.024(4) 0.025(4) 0.008(3) 0.004(3) 0.001(3)
C2 0.037(4) 0.020(4) 0.030(4) 0.007(3) 0.000(3) 0.002(3)
C3 0.028(4) 0.042(5) 0.027(4) 0.010(3) -0.002(3) -0.002(4)
C4 0.032(3) 0.044(5) 0.022(4) 0.011(3) 0.007(3) 0.000(4)
C5 0.040(4) 0.052(6) 0.024(5) 0.002(4) 0.002(3) -0.006(4)
C6 0.035(4) 0.027(5) 0.023(4) 0.006(3) -0.001(3) -0.003(3)
C7 0.037(4) 0.025(5) 0.043(5) -0.003(3) -0.004(4) -0.003(3)
C8 0.048(5) 0.028(5) 0.046(6) 0.003(4) 0.003(4) 0.004(4)
C9 0.055(5) 0.028(5) 0.035(5) -0.005(3) -0.003(4) -0.005(4)
C10 0.045(4) 0.045(6) 0.049(6) -0.016(4) -0.001(4) -0.012(4)
C11 0.034(4) 0.058(5) 0.031(5) 0.006(4) 0.011(3) 0.002(4)
C12 0.035(4) 0.102(8) 0.049(6) -0.011(6) 0.015(4) 0.000(5)
C13 0.053(5) 0.080(8) 0.031(5) 0.011(5) 0.014(4) 0.008(5)
C14 0.071(7) 0.063(6) 0.060(7) 0.005(5) 0.017(5) 0.017(5)
C15 0.040(4) 0.067(6) 0.029(5) 0.000(4) 0.003(4) -0.016(4)
C16 0.028(5) 0.083(7) 0.068(7) 0.024(5) -0.002(4) -0.004(5)
C17 0.054(5) 0.065(6) 0.030(5) -0.008(4) 0.001(4) -0.018(5)
C18 0.051(6) 0.128(10) 0.027(5) -0.011(5) -0.007(4) -0.036(6)
C19 0.030(3) 0.026(4) 0.020(4) -0.002(3) 0.006(3) -0.001(3)
C20 0.038(3) 0.022(4) 0.031(5) 0.000(3) 0.007(3) -0.001(3)
C21 0.037(4) 0.022(4) 0.026(5) 0.001(3) 0.002(3) 0.009(3)
C22 0.030(3) 0.024(4) 0.030(5) -0.001(3) 0.005(3) 0.004(3)
C23 0.032(3) 0.017(4) 0.036(5) 0.002(3) 0.000(3) -0.004(3)
C24 0.030(3) 0.018(3) 0.029(5) 0.000(3) 0.005(3) 0.004(3)
C25 0.048(5) 0.020(4) 0.071(6) 0.005(4) 0.005(4) 0.002(4)
C26 0.064(6) 0.017(5) 0.147(10) 0.020(6) -0.015(6) 0.000(5)
C27 0.059(6) 0.038(6) 0.093(7) -0.029(5) 0.017(5) -0.011(5)
C28 0.064(6) 0.038(6) 0.069(7) 0.012(5) 0.004(5) -0.019(5)
C29 0.033(4) 0.031(5) 0.041(5) 0.007(3) -0.005(4) 0.003(3)
C30 0.031(4) 0.042(5) 0.065(7) 0.009(4) 0.004(4) 0.002(4)
C31 0.029(4) 0.051(6) 0.062(6) 0.012(4) 0.008(4) 0.003(4)
C32 0.037(5) 0.044(6) 0.061(6) 0.005(4) -0.009(4) -0.001(4)
C33 0.027(4) 0.016(4) 0.050(5) 0.000(4) 0.006(3) 0.002(3)
C34 0.043(5) 0.033(5) 0.053(5) 0.005(4) -0.004(4) 0.006(4)
C35 0.045(5) 0.030(5) 0.056(5) -0.015(4) 0.010(4) -0.001(4)
C36 0.033(5) 0.022(4) 0.087(7) 0.005(5) 0.000(4) 0.002(4)
C37 0.034(4) 0.031(4) 0.041(4) 0.008(3) -0.002(3) -0.003(4)
C38 0.032(4) 0.047(5) 0.042(4) 0.009(4) 0.001(4) -0.004(4)
C39 0.040(5) 0.062(6) 0.053(6) 0.025(4) 0.001(4) -0.002(4)
C40 0.035(5) 0.060(6) 0.085(6) 0.044(5) 0.006(5) 0.007(4)
C41 0.030(5) 0.045(6) 0.086(6) 0.027(5) 0.012(5) 0.009(4)
C42 0.027(4) 0.034(5) 0.057(5) 0.005(4) -0.002(3) -0.003(4)
C43 0.069(6) 0.052(5) 0.039(5) 0.003(4) 0.007(4) -0.006(4)
C44 0.118(9) 0.090(9) 0.038(5) -0.003(5) 0.012(5) 0.000(8)
C45 0.066(6) 0.048(6) 0.050(6) -0.005(5) -0.009(5) -0.006(5)
C46 0.061(5) 0.043(6) 0.042(6) 0.001(5) 0.023(4) -0.002(5)
C47 0.045(5) 0.096(8) 0.119(9) 0.074(7) 0.015(6) 0.019(6)
C48 0.085(8) 0.123(10) 0.104(8) 0.084(7) 0.009(7) 0.022(8)
C49 0.038(5) 0.204(15) 0.202(14) 0.166(12) 0.009(7) 0.027(7)
C50 0.087(8) 0.072(7) 0.182(12) 0.072(7) 0.047(8) 0.032(7)
C51 0.033(4) 0.029(5) 0.061(5) -0.004(4) -0.001(4) -0.002(4)
C52 0.040(5) 0.034(5) 0.089(8) -0.001(5) 0.002(5) 0.009(4)
C53 0.041(5) 0.049(6) 0.063(6) -0.020(5) -0.008(4) 0.007(4)
C54 0.046(5) 0.031(5) 0.053(6) -0.011(4) 0.014(4) -0.002(4)
Na1 0.0479(19) 0.047(2) 0.035(2) -0.0012(15) 0.0009(15) 0.0011(16)
O4 0.049(4) 0.050(5) 0.065(5) -0.028(4) 0.003(4) 0.001(4)
C55 0.046(5) 0.065(7) 0.070(9) -0.016(6) -0.001(6) 0.001(5)
C56 0.071(7) 0.107(9) 0.060(9) -0.013(7) -0.005(6) -0.018(6)
C57 0.106(8) 0.078(8) 0.052(8) -0.034(6) 0.019(7) -0.031(6)
C58 0.081(6) 0.065(8) 0.065(9) -0.033(6) 0.004(6) -0.005(6)
O5 0.076(11) 0.057(9) 0.050(10) 0.011(9) -0.002(8) -0.004(8)
C59 0.088(15) 0.054(10) 0.065(13) 0.023(10) -0.017(11) -0.011(10)
C60 0.071(13) 0.051(11) 0.076(14) 0.021(10) -0.014(11) -0.006(11)
C61 0.069(13) 0.046(12) 0.081(16) 0.005(11) -0.006(11) 0.005(10)
C62 0.076(14) 0.069(12) 0.074(15) 0.011(11) -0.011(12) -0.009(10)
O6 0.050(12) 0.057(12) 0.031(11) 0.004(9) -0.002(10) 0.011(10)
C63 0.052(17) 0.063(15) 0.047(13) 0.013(12) 0.001(13) 0.013(13)
C64 0.048(18) 0.068(16) 0.055(15) 0.005(12) 0.004(14) 0.011(13)
C65 0.057(18) 0.078(18) 0.041(13) 0.000(13) 0.003(13) 0.013(15)
C66 0.055(17) 0.067(17) 0.036(11) 0.006(12) 0.001(11) 0.010(14)
O7 0.042(6) 0.050(10) 0.049(9) -0.006(7) -0.001(6) -0.001(6)
C67 0.055(8) 0.037(11) 0.044(11) 0.006(8) -0.008(7) -0.002(7)
C68 0.059(9) 0.016(12) 0.047(9) -0.001(8) -0.012(7) -0.002(8)
C69 0.058(8) 0.021(15) 0.060(8) 0.000(10) -0.016(7) -0.001(9)
C70 0.041(7) 0.043(14) 0.061(8) -0.011(10) 0.002(6) -0.011(8)
O8 0.056(15) 0.085(10) 0.041(9) 0.021(9) 0.002(10) -0.003(10)
C71 0.076(18) 0.104(13) 0.042(11) 0.015(10) 0.001(13) -0.015(15)
C72 0.075(19) 0.107(15) 0.032(11) 0.027(10) -0.015(14) -0.007(16)
C73 0.088(19) 0.100(12) 0.045(14) 0.028(10) 0.001(14) -0.012(15)
C74 0.063(18) 0.087(12) 0.038(12) 0.017(10) 0.007(13) -0.007(12)
O9 0.053(7) 0.086(10) 0.057(7) -0.008(6) 0.002(5) 0.015(7)
C75 0.063(9) 0.077(12) 0.067(9) -0.009(8) -0.009(7) 0.010(8)
C76 0.080(10) 0.129(15) 0.111(12) 0.031(11) 0.019(9) 0.042(11)
C77 0.086(10) 0.107(13) 0.079(10) -0.007(10) 0.023(8) 0.034(10)
C78 0.076(9) 0.121(14) 0.052(8) -0.013(9) 0.007(7) 0.029(10)
O4A 0.055(12) 0.065(13) 0.060(16) -0.015(11) 0.005(12) -0.010(11)
C55A 0.058(13) 0.075(15) 0.059(17) -0.018(14) 0.001(14) -0.011(14)
C56A 0.081(18) 0.082(16) 0.062(16) -0.023(14) 0.000(14) -0.019(15)
C57A 0.078(18) 0.079(14) 0.061(17) -0.025(13) 0.014(16) -0.016(14)
C58A 0.073(17) 0.066(13) 0.060(17) -0.021(13) 0.014(15) -0.013(11)
O5A 0.086(10) 0.047(7) 0.041(7) -0.001(6) -0.001(7) -0.015(7)
C59A 0.096(14) 0.049(8) 0.047(8) 0.001(7) -0.003(9) 0.001(9)
C60A 0.085(14) 0.051(9) 0.047(8) 0.006(6) 0.004(9) 0.003(10)
C61A 0.090(13) 0.049(8) 0.057(10) 0.002(6) 0.006(9) 0.001(9)
C62A 0.073(12) 0.051(8) 0.050(9) -0.006(7) 0.004(8) -0.005(8)
O6A 0.055(7) 0.053(5) 0.041(7) 0.006(4) 0.006(5) 0.009(5)
C63A 0.083(11) 0.067(9) 0.050(8) 0.005(6) 0.018(7) 0.007(7)
C64A 0.046(9) 0.090(11) 0.068(9) 0.018(8) 0.015(7) 0.006(7)
C65A 0.053(8) 0.088(11) 0.070(11) 0.017(8) 0.012(7) 0.014(8)
C66A 0.046(8) 0.059(7) 0.040(8) 0.007(6) -0.002(6) 0.001(6)
O7A 0.056(9) 0.043(11) 0.042(10) -0.005(8) -0.003(8) -0.003(8)
C67A 0.063(11) 0.037(14) 0.045(14) 0.002(10) -0.015(10) 0.017(11)
C68A 0.056(11) 0.023(15) 0.040(11) 0.006(10) -0.011(9) 0.003(11)
C69A 0.060(10) 0.007(15) 0.050(10) 0.006(10) -0.006(7) 0.003(10)
C70A 0.054(10) 0.025(15) 0.054(10) -0.002(11) -0.002(8) -0.007(10)
O8A 0.055(8) 0.080(7) 0.037(5) 0.018(5) -0.005(4) -0.008(6)
C71A 0.050(9) 0.108(11) 0.034(7) 0.020(7) -0.010(6) -0.002(7)
C72A 0.060(10) 0.123(11) 0.049(7) 0.029(7) -0.004(6) -0.021(9)
C73A 0.088(12) 0.112(11) 0.059(11) 0.028(8) -0.006(8) -0.026(8)
C74A 0.078(12) 0.102(11) 0.063(10) 0.025(8) -0.008(8) -0.034(9)
O9A 0.065(11) 0.058(10) 0.066(11) -0.010(8) 0.025(9) -0.002(9)
C75A 0.086(16) 0.059(10) 0.093(14) -0.001(11) 0.049(13) 0.000(11)
C76A 0.094(16) 0.074(12) 0.070(14) -0.013(10) 0.032(12) 0.010(12)
C77A 0.121(18) 0.105(14) 0.080(13) 0.006(10) 0.043(13) 0.033(14)
C78A 0.113(16) 0.082(11) 0.106(15) 0.008(11) 0.068(12) 0.003(13)

loop_
_atom_type_symbol
_atom_type_description
_atom_type_scat_dispersion_real
_atom_type_scat_dispersion_imag
_atom_type_scat_source
C C 0.0181 0.0091 'International Tables Vol C Tables 4.2.6.8 and 6.1.1.4'
H H 0.0000 0.0000 'International Tables Vol C Tables 4.2.6.8 and 6.1.1.4'
Cl Cl 0.3639 0.7018 'International Tables Vol C Tables 4.2.6.8 and 6.1.1.4'
Dy Dy -9.8046 9.8477 'International Tables Vol C Tables 4.2.6.8 and 6.1.1.4'
Na Na 0.1353 0.1239 'International Tables Vol C Tables 4.2.6.8 and 6.1.1.4'
O O 0.0492 0.0322 'International Tables Vol C Tables 4.2.6.8 and 6.1.1.4'

loop_
_geom_angle_atom_site_label_1
_geom_angle_atom_site_label_2
_geom_angle_atom_site_label_3
_geom_angle
_geom_angle_site_symmetry_1
_geom_angle_site_symmetry_3
_geom_angle_publ_flag
O1 Dy1 Cl1 99.35(14) . . ?
O1 Dy1 O2 123.18(18) . . ?
O2 Dy1 Cl1 111.45(13) . . ?
O3 Dy1 Cl1 107.06(14) . . ?
O3 Dy1 O1 106.52(18) . . ?
O3 Dy1 O2 108.12(18) . . ?
C1 O1 Dy1 162.8(5) . . ?
C19 O2 Dy1 171.5(5) . . ?
C37 O3 Dy1 168.3(5) . . ?
O1 C1 C2 121.6(7) . . ?
O1 C1 C6 119.0(6) . . ?
C6 C1 C2 119.3(7) . . ?
C1 C2 C7 122.2(7) . . ?
C3 C2 C1 117.7(7) . . ?
C3 C2 C7 120.0(7) . . ?
C2 C3 H3 118.2 . . ?
C4 C3 C2 123.6(7) . . ?
C4 C3 H3 118.2 . . ?
C3 C4 C5 116.8(7) . . ?
C3 C4 C11 123.8(7) . . ?
C5 C4 C11 119.4(7) . . ?
C4 C5 H5 118.5 . . ?
C6 C5 C4 123.0(8) . . ?
C6 C5 H5 118.5 . . ?
C1 C6 C15 121.4(7) . . ?
C5 C6 C1 118.5(7) . . ?
C5 C6 C15 119.9(7) . . ?
C2 C7 C10 111.7(6) . . ?
C8 C7 C2 108.4(6) . . ?
C8 C7 C10 105.6(6) . . ?
C9 C7 C2 112.6(6) . . ?
C9 C7 C8 111.2(7) . . ?
C9 C7 C10 107.1(7) . . ?
C7 C8 H8A 109.5 . . ?
C7 C8 H8B 109.5 . . ?
C7 C8 H8C 109.5 . . ?
H8A C8 H8B 109.5 . . ?
H8A C8 H8C 109.5 . . ?
H8B C8 H8C 109.5 . . ?
C7 C9 H9A 109.5 . . ?
C7 C9 H9B 109.5 . . ?
C7 C9 H9C 109.5 . . ?
H9A C9 H9B 109.5 . . ?
H9A C9 H9C 109.5 . . ?
H9B C9 H9C 109.5 . . ?
C7 C10 H10A 109.5 . . ?
C7 C10 H10B 109.5 . . ?
C7 C10 H10C 109.5 . . ?
H10A C10 H10B 109.5 . . ?
H10A C10 H10C 109.5 . . ?
H10B C10 H10C 109.5 . . ?
C4 C11 C12 111.7(7) . . ?
C4 C11 C14 109.5(7) . . ?
C12 C11 C14 109.0(7) . . ?
C13 C11 C4 110.4(7) . . ?
C13 C11 C12 107.2(7) . . ?
C13 C11 C14 109.0(7) . . ?
C11 C12 H12A 109.5 . . ?
C11 C12 H12B 109.5 . . ?
C11 C12 H12C 109.5 . . ?
H12A C12 H12B 109.5 . . ?
H12A C12 H12C 109.5 . . ?
H12B C12 H12C 109.5 . . ?
C11 C13 H13A 109.5 . . ?
C11 C13 H13B 109.5 . . ?
C11 C13 H13C 109.5 . . ?
H13A C13 H13B 109.5 . . ?
H13A C13 H13C 109.5 . . ?
H13B C13 H13C 109.5 . . ?
C11 C14 H14A 109.5 . . ?
C11 C14 H14B 109.5 . . ?
C11 C14 H14C 109.5 . . ?
H14A C14 H14B 109.5 . . ?
H14A C14 H14C 109.5 . . ?
H14B C14 H14C 109.5 . . ?
C16 C15 C6 108.4(7) . . ?
C16 C15 C18 107.4(8) . . ?
C17 C15 C6 111.7(7) . . ?
C17 C15 C16 110.5(7) . . ?
C17 C15 C18 106.6(8) . . ?
C18 C15 C6 112.1(7) . . ?
C15 C16 H16A 109.5 . . ?
C15 C16 H16B 109.5 . . ?
C15 C16 H16C 109.5 . . ?
H16A C16 H16B 109.5 . . ?
H16A C16 H16C 109.5 . . ?
H16B C16 H16C 109.5 . . ?
C15 C17 H17A 109.5 . . ?
C15 C17 H17B 109.5 . . ?
C15 C17 H17C 109.5 . . ?
H17A C17 H17B 109.5 . . ?
H17A C17 H17C 109.5 . . ?
H17B C17 H17C 109.5 . . ?
C15 C18 H18A 109.5 . . ?
C15 C18 H18B 109.5 . . ?
C15 C18 H18C 109.5 . . ?
H18A C18 H18B 109.5 . . ?
H18A C18 H18C 109.5 . . ?
H18B C18 H18C 109.5 . . ?
O2 C19 C20 119.1(7) . . ?
O2 C19 C24 121.8(7) . . ?
C20 C19 C24 119.1(7) . . ?
C19 C20 C25 123.1(7) . . ?
C21 C20 C19 118.8(7) . . ?
C21 C20 C25 118.1(7) . . ?
C20 C21 H21 118.4 . . ?
C22 C21 C20 123.2(7) . . ?
C22 C21 H21 118.4 . . ?
C21 C22 C23 116.6(7) . . ?
C21 C22 C29 123.2(7) . . ?
C23 C22 C29 120.2(7) . . ?
C22 C23 H23 118.2 . . ?
C24 C23 C22 123.6(7) . . ?
C24 C23 H23 118.2 . . ?
C19 C24 C33 122.6(6) . . ?
C23 C24 C19 118.8(7) . . ?
C23 C24 C33 118.5(7) . . ?
C20 C25 C26 112.2(7) . . ?
C20 C25 C27 107.8(7) . . ?
C20 C25 C28 112.5(7) . . ?
C26 C25 C27 107.7(8) . . ?
C28 C25 C26 104.8(8) . . ?
C28 C25 C27 111.6(7) . . ?
C25 C26 H26A 109.5 . . ?
C25 C26 H26B 109.5 . . ?
C25 C26 H26C 109.5 . . ?
H26A C26 H26B 109.5 . . ?
H26A C26 H26C 109.5 . . ?
H26B C26 H26C 109.5 . . ?
C25 C27 H27A 109.5 . . ?
C25 C27 H27B 109.5 . . ?
C25 C27 H27C 109.5 . . ?
H27A C27 H27B 109.5 . . ?
H27A C27 H27C 109.5 . . ?
H27B C27 H27C 109.5 . . ?
C25 C28 H28A 109.5 . . ?
C25 C28 H28B 109.5 . . ?
C25 C28 H28C 109.5 . . ?
H28A C28 H28B 109.5 . . ?
H28A C28 H28C 109.5 . . ?
H28B C28 H28C 109.5 . . ?
C30 C29 C22 111.3(7) . . ?
C31 C29 C22 110.0(6) . . ?
C31 C29 C30 108.3(7) . . ?
C32 C29 C22 109.1(6) . . ?
C32 C29 C30 108.9(6) . . ?
C32 C29 C31 109.2(7) . . ?
C29 C30 H30A 109.5 . . ?
C29 C30 H30B 109.5 . . ?
C29 C30 H30C 109.5 . . ?
H30A C30 H30B 109.5 . . ?
H30A C30 H30C 109.5 . . ?
H30B C30 H30C 109.5 . . ?
C29 C31 H31A 109.5 . . ?
C29 C31 H31B 109.5 . . ?
C29 C31 H31C 109.5 . . ?
H31A C31 H31B 109.5 . . ?
H31A C31 H31C 109.5 . . ?
H31B C31 H31C 109.5 . . ?
C29 C32 H32A 109.5 . . ?
C29 C32 H32B 109.5 . . ?
C29 C32 H32C 109.5 . . ?
H32A C32 H32B 109.5 . . ?
H32A C32 H32C 109.5 . . ?
H32B C32 H32C 109.5 . . ?
C24 C33 C34 112.1(6) . . ?
C24 C33 C35 107.4(6) . . ?
C34 C33 C35 110.0(6) . . ?
C36 C33 C24 112.7(6) . . ?
C36 C33 C34 107.2(7) . . ?
C36 C33 C35 107.4(6) . . ?
C33 C34 H34A 109.5 . . ?
C33 C34 H34B 109.5 . . ?
C33 C34 H34C 109.5 . . ?
H34A C34 H34B 109.5 . . ?
H34A C34 H34C 109.5 . . ?
H34B C34 H34C 109.5 . . ?
C33 C35 H35A 109.5 . . ?
C33 C35 H35B 109.5 . . ?
C33 C35 H35C 109.5 . . ?
H35A C35 H35B 109.5 . . ?
H35A C35 H35C 109.5 . . ?
H35B C35 H35C 109.5 . . ?
C33 C36 H36A 109.5 . . ?
C33 C36 H36B 109.5 . . ?
C33 C36 H36C 109.5 . . ?
H36A C36 H36B 109.5 . . ?
H36A C36 H36C 109.5 . . ?
H36B C36 H36C 109.5 . . ?
O3 C37 C38 120.5(7) . . ?
O3 C37 C42 118.9(7) . . ?
C38 C37 C42 120.6(8) . . ?
C37 C38 C39 118.5(9) . . ?
C37 C38 C43 121.4(8) . . ?
C39 C38 C43 119.9(8) . . ?
C38 C39 H39 118.7 . . ?
C40 C39 C38 122.6(9) . . ?
C40 C39 H39 118.7 . . ?
C39 C40 C47 122.3(10) . . ?
C41 C40 C39 117.3(9) . . ?
C41 C40 C47 120.1(10) . . ?
C40 C41 H41 117.9 . . ?
C40 C41 C42 124.1(9) . . ?
C42 C41 H41 117.9 . . ?
C37 C42 C51 123.3(7) . . ?
C41 C42 C37 116.6(8) . . ?
C41 C42 C51 120.2(8) . . ?
C38 C43 C44 112.0(8) . . ?
C38 C43 C46 111.2(8) . . ?
C45 C43 C38 110.7(7) . . ?
C45 C43 C44 107.0(8) . . ?
C45 C43 C46 110.8(8) . . ?
C46 C43 C44 104.9(8) . . ?
C43 C44 H44A 109.5 . . ?
C43 C44 H44B 109.5 . . ?
C43 C44 H44C 109.5 . . ?
H44A C44 H44B 109.5 . . ?
H44A C44 H44C 109.5 . . ?
H44B C44 H44C 109.5 . . ?
C43 C45 H45A 109.5 . . ?
C43 C45 H45B 109.5 . . ?
C43 C45 H45C 109.5 . . ?
H45A C45 H45B 109.5 . . ?
H45A C45 H45C 109.5 . . ?
H45B C45 H45C 109.5 . . ?
C43 C46 H46A 109.5 . . ?
C43 C46 H46B 109.5 . . ?
C43 C46 H46C 109.5 . . ?
H46A C46 H46B 109.5 . . ?
H46A C46 H46C 109.5 . . ?
H46B C46 H46C 109.5 . . ?
C40 C47 C50 108.6(10) . . ?
C48 C47 C40 112.3(10) . . ?
C48 C47 C50 107.5(9) . . ?
C49 C47 C40 109.9(8) . . ?
C49 C47 C48 110.2(11) . . ?
C49 C47 C50 108.2(11) . . ?
C47 C48 H48A 109.5 . . ?
C47 C48 H48B 109.5 . . ?
C47 C48 H48C 109.5 . . ?
H48A C48 H48B 109.5 . . ?
H48A C48 H48C 109.5 . . ?
H48B C48 H48C 109.5 . . ?
C47 C49 H49A 109.5 . . ?
C47 C49 H49B 109.5 . . ?
C47 C49 H49C 109.5 . . ?
H49A C49 H49B 109.5 . . ?
H49A C49 H49C 109.5 . . ?
H49B C49 H49C 109.5 . . ?
C47 C50 H50A 109.5 . . ?
C47 C50 H50B 109.5 . . ?
C47 C50 H50C 109.5 . . ?
H50A C50 H50B 109.5 . . ?
H50A C50 H50C 109.5 . . ?
H50B C50 H50C 109.5 . . ?
C42 C51 C52 112.3(7) . . ?
C42 C51 C54 109.4(7) . . ?
C53 C51 C42 110.4(7) . . ?
C53 C51 C52 108.0(7) . . ?
C53 C51 C54 110.2(7) . . ?
C54 C51 C52 106.5(6) . . ?
C51 C52 H52A 109.5 . . ?
C51 C52 H52B 109.5 . . ?
C51 C52 H52C 109.5 . . ?
H52A C52 H52B 109.5 . . ?
H52A C52 H52C 109.5 . . ?
H52B C52 H52C 109.5 . . ?
C51 C53 H53A 109.5 . . ?
C51 C53 H53B 109.5 . . ?
C51 C53 H53C 109.5 . . ?
H53A C53 H53B 109.5 . . ?
H53A C53 H53C 109.5 . . ?
H53B C53 H53C 109.5 . . ?
C51 C54 H54A 109.5 . . ?
C51 C54 H54B 109.5 . . ?
C51 C54 H54C 109.5 . . ?
H54A C54 H54B 109.5 . . ?
H54A C54 H54C 109.5 . . ?
H54B C54 H54C 109.5 . . ?
O4 Na1 O5 91.6(9) . . ?
O4 Na1 O6 79.6(19) . . ?
O4 Na1 O7 171.7(7) . . ?
O4 Na1 O9 88.7(5) . . ?
O5 Na1 O6 94(2) . . ?
O5 Na1 O7 95.4(11) . . ?
O6 Na1 O7 95(2) . . ?
O8 Na1 O4 88.4(16) . . ?
O8 Na1 O5 178(3) . . ?
O8 Na1 O6 88(3) . . ?
O8 Na1 O7 84.6(17) . . ?
O8 Na1 O9 87(2) . . ?
O9 Na1 O5 90.8(16) . . ?
O9 Na1 O6 167.5(18) . . ?
O9 Na1 O7 95.5(7) . . ?
O5A Na1 O4A 85(2) . . ?
O5A Na1 O8A 176.1(7) . . ?
O6A Na1 O4A 85(2) . . ?
O6A Na1 O5A 95.0(12) . . ?
O6A Na1 O8A 85.6(7) . . ?
O7A Na1 O4A 168(3) . . ?
O7A Na1 O5A 88.4(11) . . ?
O7A Na1 O6A 86.4(11) . . ?
O7A Na1 O8A 95.5(10) . . ?
O7A Na1 O9A 87.8(13) . . ?
O8A Na1 O4A 91(2) . . ?
O9A Na1 O4A 102(2) . . ?
O9A Na1 O5A 90.9(13) . . ?
O9A Na1 O6A 171.6(8) . . ?
O9A Na1 O8A 89.0(9) . . ?
C55 O4 Na1 126.8(6) . . ?
C55 O4 C58 109.1(7) . . ?
C58 O4 Na1 124.1(7) . . ?
O4 C55 H55A 110.5 . . ?
O4 C55 H55B 110.5 . . ?
O4 C55 C56 106.1(8) . . ?
H55A C55 H55B 108.7 . . ?
C56 C55 H55A 110.5 . . ?
C56 C55 H55B 110.5 . . ?
C55 C56 H56A 111.3 . . ?
C55 C56 H56B 111.3 . . ?
H56A C56 H56B 109.2 . . ?
C57 C56 C55 102.5(8) . . ?
C57 C56 H56A 111.3 . . ?
C57 C56 H56B 111.3 . . ?
C56 C57 H57A 111.5 . . ?
C56 C57 H57B 111.5 . . ?
C56 C57 C58 101.5(9) . . ?
H57A C57 H57B 109.3 . . ?
C58 C57 H57A 111.5 . . ?
C58 C57 H57B 111.5 . . ?
O4 C58 C57 104.0(8) . . ?
O4 C58 H58A 111.0 . . ?
O4 C58 H58B 111.0 . . ?
C57 C58 H58A 111.0 . . ?
C57 C58 H58B 111.0 . . ?
H58A C58 H58B 109.0 . . ?
C59 O5 Na1 128(2) . . ?
C59 O5 C62 108.8(13) . . ?
C62 O5 Na1 121.8(19) . . ?
O5 C59 H59A 110.1 . . ?
O5 C59 H59B 110.1 . . ?
O5 C59 C60 107.9(13) . . ?
H59A C59 H59B 108.4 . . ?
C60 C59 H59A 110.1 . . ?
C60 C59 H59B 110.1 . . ?
C59 C60 H60A 110.5 . . ?
C59 C60 H60B 110.5 . . ?
H60A C60 H60B 108.7 . . ?
C61 C60 C59 106.1(13) . . ?
C61 C60 H60A 110.5 . . ?
C61 C60 H60B 110.5 . . ?
C60 C61 H61A 111.0 . . ?
C60 C61 H61B 111.0 . . ?
C60 C61 C62 103.9(13) . . ?
H61A C61 H61B 109.0 . . ?
C62 C61 H61A 111.0 . . ?
C62 C61 H61B 111.0 . . ?
O5 C62 C61 108.5(13) . . ?
O5 C62 H62A 110.0 . . ?
O5 C62 H62B 110.0 . . ?
C61 C62 H62A 110.0 . . ?
C61 C62 H62B 110.0 . . ?
H62A C62 H62B 108.4 . . ?
C63 O6 Na1 131(4) . . ?
C63 O6 C66 108.3(16) . . ?
C66 O6 Na1 114(4) . . ?
O6 C63 H63A 109.9 . . ?
O6 C63 H63B 109.9 . . ?
O6 C63 C64 108.9(15) . . ?
H63A C63 H63B 108.3 . . ?
C64 C63 H63A 109.9 . . ?
C64 C63 H63B 109.9 . . ?
C63 C64 H64A 110.5 . . ?
C63 C64 H64B 110.5 . . ?
H64A C64 H64B 108.7 . . ?
C65 C64 C63 106.3(15) . . ?
C65 C64 H64A 110.5 . . ?
C65 C64 H64B 110.5 . . ?
C64 C65 H65A 110.6 . . ?
C64 C65 H65B 110.6 . . ?
C64 C65 C66 105.8(16) . . ?
H65A C65 H65B 108.7 . . ?
C66 C65 H65A 110.6 . . ?
C66 C65 H65B 110.6 . . ?
O6 C66 C65 107.6(16) . . ?
O6 C66 H66A 110.2 . . ?
O6 C66 H66B 110.2 . . ?
C65 C66 H66A 110.2 . . ?
C65 C66 H66B 110.2 . . ?
H66A C66 H66B 108.5 . . ?
C67 O7 Na1 120.0(13) . . ?
C70 O7 Na1 132.8(13) . . ?
C70 O7 C67 102.7(10) . . ?
O7 C67 H67A 110.8 . . ?
O7 C67 H67B 110.8 . . ?
O7 C67 C68 104.7(10) . . ?
H67A C67 H67B 108.9 . . ?
C68 C67 H67A 110.8 . . ?
C68 C67 H67B 110.8 . . ?
C67 C68 H68A 111.4 . . ?
C67 C68 H68B 111.4 . . ?
H68A C68 H68B 109.2 . . ?
C69 C68 C67 102.0(10) . . ?
C69 C68 H68A 111.4 . . ?
C69 C68 H68B 111.4 . . ?
C68 C69 H69A 110.9 . . ?
C68 C69 H69B 110.9 . . ?
C68 C69 C70 104.5(10) . . ?
H69A C69 H69B 108.9 . . ?
C70 C69 H69A 110.9 . . ?
C70 C69 H69B 110.9 . . ?
O7 C70 C69 107.3(10) . . ?
O7 C70 H70A 110.3 . . ?
O7 C70 H70B 110.3 . . ?
C69 C70 H70A 110.3 . . ?
C69 C70 H70B 110.3 . . ?
H70A C70 H70B 108.5 . . ?
C71 O8 Na1 121(3) . . ?
C71 O8 C74 108.9(14) . . ?
C74 O8 Na1 130(3) . . ?
O8 C71 H71A 110.4 . . ?
O8 C71 H71B 110.4 . . ?
O8 C71 C72 106.7(16) . . ?
H71A C71 H71B 108.6 . . ?
C72 C71 H71A 110.4 . . ?
C72 C71 H71B 110.4 . . ?
C71 C72 H72A 111.1 . . ?
C71 C72 H72B 111.1 . . ?
H72A C72 H72B 109.1 . . ?
C73 C72 C71 103.3(17) . . ?
C73 C72 H72A 111.1 . . ?
C73 C72 H72B 111.1 . . ?
C72 C73 H73A 111.2 . . ?
C72 C73 H73B 111.2 . . ?
C72 C73 C74 102.6(18) . . ?
H73A C73 H73B 109.2 . . ?
C74 C73 H73A 111.2 . . ?
C74 C73 H73B 111.2 . . ?
O8 C74 C73 106.1(16) . . ?
O8 C74 H74A 110.5 . . ?
O8 C74 H74B 110.5 . . ?
C73 C74 H74A 110.5 . . ?
C73 C74 H74B 110.5 . . ?
H74A C74 H74B 108.7 . . ?
C75 O9 Na1 122.2(11) . . ?
C75 O9 C78 108.4(10) . . ?
C78 O9 Na1 127.1(10) . . ?
O9 C75 H75A 110.4 . . ?
O9 C75 H75B 110.4 . . ?
O9 C75 C76 106.7(11) . . ?
H75A C75 H75B 108.6 . . ?
C76 C75 H75A 110.4 . . ?
C76 C75 H75B 110.4 . . ?
C75 C76 H76A 110.2 . . ?
C75 C76 H76B 110.2 . . ?
H76A C76 H76B 108.5 . . ?
C77 C76 C75 107.5(11) . . ?
C77 C76 H76A 110.2 . . ?
C77 C76 H76B 110.2 . . ?
C76 C77 H77A 110.6 . . ?
C76 C77 H77B 110.6 . . ?
C76 C77 C78 105.8(11) . . ?
H77A C77 H77B 108.7 . . ?
C78 C77 H77A 110.6 . . ?
C78 C77 H77B 110.6 . . ?
O9 C78 C77 106.7(11) . . ?
O9 C78 H78A 110.4 . . ?
O9 C78 H78B 110.4 . . ?
C77 C78 H78A 110.4 . . ?
C77 C78 H78B 110.4 . . ?
H78A C78 H78B 108.6 . . ?
C55A O4A Na1 136(5) . . ?
C55A O4A C58A 106(2) . . ?
C58A O4A Na1 118(5) . . ?
O4A C55A H55C 110.8 . . ?
O4A C55A H55D 110.8 . . ?
O4A C55A C56A 105(2) . . ?
H55C C55A H55D 108.8 . . ?
C56A C55A H55C 110.8 . . ?
C56A C55A H55D 110.8 . . ?
C55A C56A H56C 110.9 . . ?
C55A C56A H56D 110.9 . . ?
H56C C56A H56D 109.0 . . ?
C57A C56A C55A 104.1(19) . . ?
C57A C56A H56C 110.9 . . ?
C57A C56A H56D 110.9 . . ?
C56A C57A H57C 110.6 . . ?
C56A C57A H57D 110.6 . . ?
C56A C57A C58A 105.5(15) . . ?
H57C C57A H57D 108.8 . . ?
C58A C57A H57C 110.6 . . ?
C58A C57A H57D 110.6 . . ?
O4A C58A C57A 107.2(17) . . ?
O4A C58A H58C 110.3 . . ?
O4A C58A H58D 110.3 . . ?
C57A C58A H58C 110.3 . . ?
C57A C58A H58D 110.3 . . ?
H58C C58A H58D 108.5 . . ?
C59A O5A Na1 131.5(13) . . ?
C59A O5A C62A 109.3(11) . . ?
C62A O5A Na1 119.2(14) . . ?
O5A C59A H59C 110.3 . . ?
O5A C59A H59D 110.3 . . ?
O5A C59A C60A 107.3(11) . . ?
H59C C59A H59D 108.5 . . ?
C60A C59A H59C 110.3 . . ?
C60A C59A H59D 110.3 . . ?
C59A C60A H60C 111.2 . . ?
C59A C60A H60D 111.2 . . ?
H60C C60A H60D 109.1 . . ?
C61A C60A C59A 103.0(12) . . ?
C61A C60A H60C 111.2 . . ?
C61A C60A H60D 111.2 . . ?
C60A C61A H61C 111.0 . . ?
C60A C61A H61D 111.0 . . ?
C60A C61A C62A 103.8(12) . . ?
H61C C61A H61D 109.0 . . ?
C62A C61A H61C 111.0 . . ?
C62A C61A H61D 111.0 . . ?
O5A C62A C61A 105.3(11) . . ?
O5A C62A H62C 110.7 . . ?
O5A C62A H62D 110.7 . . ?
C61A C62A H62C 110.7 . . ?
C61A C62A H62D 110.7 . . ?
H62C C62A H62D 108.8 . . ?
C63A O6A Na1 121.4(10) . . ?
C63A O6A C66A 108.6(8) . . ?
C66A O6A Na1 129.8(10) . . ?
O6A C63A H63C 110.1 . . ?
O6A C63A H63D 110.1 . . ?
O6A C63A C64A 108.2(9) . . ?
H63C C63A H63D 108.4 . . ?
C64A C63A H63C 110.1 . . ?
C64A C63A H63D 110.1 . . ?
C63A C64A H64C 110.5 . . ?
C63A C64A H64D 110.5 . . ?
C63A C64A C65A 106.3(9) . . ?
H64C C64A H64D 108.7 . . ?
C65A C64A H64C 110.5 . . ?
C65A C64A H64D 110.5 . . ?
C64A C65A H65C 111.0 . . ?
C64A C65A H65D 111.0 . . ?
C64A C65A C66A 104.0(9) . . ?
H65C C65A H65D 109.0 . . ?
C66A C65A H65C 111.0 . . ?
C66A C65A H65D 111.0 . . ?
O6A C66A C65A 105.9(10) . . ?
O6A C66A H66C 110.6 . . ?
O6A C66A H66D 110.6 . . ?
C65A C66A H66C 110.6 . . ?
C65A C66A H66D 110.6 . . ?
H66C C66A H66D 108.7 . . ?
C67A O7A Na1 126(2) . . ?
C67A O7A C70A 105.9(13) . . ?
C70A O7A Na1 127(2) . . ?
O7A C67A H67C 110.8 . . ?
O7A C67A H67D 110.8 . . ?
O7A C67A C68A 104.8(13) . . ?
H67C C67A H67D 108.9 . . ?
C68A C67A H67C 110.8 . . ?
C68A C67A H67D 110.8 . . ?
C67A C68A H68C 111.1 . . ?
C67A C68A H68D 111.1 . . ?
H68C C68A H68D 109.0 . . ?
C69A C68A C67A 103.5(12) . . ?
C69A C68A H68C 111.1 . . ?
C69A C68A H68D 111.1 . . ?
C68A C69A H69C 110.7 . . ?
C68A C69A H69D 110.7 . . ?
C68A C69A C70A 105.1(12) . . ?
H69C C69A H69D 108.8 . . ?
C70A C69A H69C 110.7 . . ?
C70A C69A H69D 110.7 . . ?
O7A C70A C69A 107.6(12) . . ?
O7A C70A H70C 110.2 . . ?
O7A C70A H70D 110.2 . . ?
C69A C70A H70C 110.2 . . ?
C69A C70A H70D 110.2 . . ?
H70C C70A H70D 108.5 . . ?
C71A O8A Na1 122.0(10) . . ?
C71A O8A C74A 109.8(9) . . ?
C74A O8A Na1 126.7(13) . . ?
O8A C71A H71C 110.3 . . ?
O8A C71A H71D 110.3 . . ?
O8A C71A C72A 106.9(9) . . ?
H71C C71A H71D 108.6 . . ?
C72A C71A H71C 110.3 . . ?
C72A C71A H71D 110.3 . . ?
C71A C72A H72C 110.4 . . ?
C71A C72A H72D 110.4 . . ?
C71A C72A C73A 106.4(10) . . ?
H72C C72A H72D 108.6 . . ?
C73A C72A H72C 110.4 . . ?
C73A C72A H72D 110.4 . . ?
C72A C73A H73C 110.9 . . ?
C72A C73A H73D 110.9 . . ?
C72A C73A C74A 104.4(10) . . ?
H73C C73A H73D 108.9 . . ?
C74A C73A H73C 110.9 . . ?
C74A C73A H73D 110.9 . . ?
O8A C74A C73A 107.3(10) . . ?
O8A C74A H74C 110.3 . . ?
O8A C74A H74D 110.3 . . ?
C73A C74A H74C 110.3 . . ?
C73A C74A H74D 110.3 . . ?
H74C C74A H74D 108.5 . . ?
C75A O9A Na1 125.4(17) . . ?
C75A O9A C78A 107.0(14) . . ?
C78A O9A Na1 126.9(16) . . ?
O9A C75A H75C 109.6 . . ?
O9A C75A H75D 109.6 . . ?
O9A C75A C76A 110.1(13) . . ?
H75C C75A H75D 108.1 . . ?
C76A C75A H75C 109.6 . . ?
C76A C75A H75D 109.6 . . ?
C75A C76A H76C 111.0 . . ?
C75A C76A H76D 111.0 . . ?
H76C C76A H76D 109.0 . . ?
C77A C76A C75A 104.0(13) . . ?
C77A C76A H76C 111.0 . . ?
C77A C76A H76D 111.0 . . ?
C76A C77A H77C 110.7 . . ?
C76A C77A H77D 110.7 . . ?
C76A C77A C78A 105.2(15) . . ?
H77C C77A H77D 108.8 . . ?
C78A C77A H77C 110.7 . . ?
C78A C77A H77D 110.7 . . ?
O9A C78A C77A 105.7(15) . . ?
O9A C78A H78C 110.6 . . ?
O9A C78A H78D 110.6 . . ?
C77A C78A H78C 110.6 . . ?
C77A C78A H78D 110.6 . . ?
H78C C78A H78D 108.7 . . ?
C79 O10 C82 106.0(14) . . ?
O10 C79 H79A 109.9 . . ?
O10 C79 H79B 109.9 . . ?
O10 C79 C80 108.8(14) . . ?
H79A C79 H79B 108.3 . . ?
C80 C79 H79A 109.9 . . ?
C80 C79 H79B 109.9 . . ?
C79 C80 H80A 110.5 . . ?
C79 C80 H80B 110.5 . . ?
H80A C80 H80B 108.7 . . ?
C81 C80 C79 106.3(13) . . ?
C81 C80 H80A 110.5 . . ?
C81 C80 H80B 110.5 . . ?
C80 C81 H81A 110.5 . . ?
C80 C81 H81B 110.5 . . ?
C80 C81 C82 106.0(13) . . ?
H81A C81 H81B 108.7 . . ?
C82 C81 H81A 110.5 . . ?
C82 C81 H81B 110.5 . . ?
O10 C82 C81 109.3(14) . . ?
O10 C82 H82A 109.8 . . ?
O10 C82 H82B 109.8 . . ?
C81 C82 H82A 109.8 . . ?
C81 C82 H82B 109.8 . . ?
H82A C82 H82B 108.3 . . ?
C84 O11 C87 98.8(15) . . ?
O11 C84 H84A 111.1 . . ?
O11 C84 H84B 111.1 . . ?
O11 C84 C85 103.2(15) . . ?
H84A C84 H84B 109.1 . . ?
C85 C84 H84A 111.1 . . ?
C85 C84 H84B 111.1 . . ?
C84 C85 H85A 110.9 . . ?
C84 C85 H85B 110.9 . . ?
H85A C85 H85B 109.0 . . ?
C86 C85 C84 104.1(14) . . ?
C86 C85 H85A 110.9 . . ?
C86 C85 H85B 110.9 . . ?
C85 C86 H86A 110.9 . . ?
C85 C86 H86B 110.9 . . ?
C85 C86 C87 104.3(14) . . ?
H86A C86 H86B 108.9 . . ?
C87 C86 H86A 110.9 . . ?
C87 C86 H86B 110.9 . . ?
O11 C87 C86 101.8(15) . . ?
O11 C87 H87A 111.4 . . ?
O11 C87 H87B 111.4 . . ?
C86 C87 H87A 111.4 . . ?
C86 C87 H87B 111.4 . . ?
H87A C87 H87B 109.3 . . ?
C79A O10A C82A 108.1(13) . . ?
O10A C79A H79C 111.7 . . ?
O10A C79A H79D 111.7 . . ?
O10A C79A C80A 100.5(15) . . ?
H79C C79A H79D 109.4 . . ?
C80A C79A H79C 111.7 . . ?
C80A C79A H79D 111.7 . . ?
C79A C80A H80C 113.0 . . ?
C79A C80A H80D 113.0 . . ?
H80C C80A H80D 110.4 . . ?
C81A C80A C79A 93.8(16) . . ?
C81A C80A H80C 113.0 . . ?
C81A C80A H80D 113.0 . . ?
C80A C81A H81C 112.9 . . ?
C80A C81A H81D 112.9 . . ?
C80A C81A C82A 94.0(15) . . ?
H81C C81A H81D 110.3 . . ?
C82A C81A H81C 112.9 . . ?
C82A C81A H81D 112.9 . . ?
O10A C82A C81A 102.6(14) . . ?
O10A C82A H82C 111.2 . . ?
O10A C82A H82D 111.2 . . ?
C81A C82A H82C 111.2 . . ?
C81A C82A H82D 111.2 . . ?
H82C C82A H82D 109.2 . . ?
C84A O11A C87A 103.2(15) . . ?
O11A C84A H84C 110.0 . . ?
O11A C84A H84D 110.0 . . ?
O11A C84A C85A 108.3(15) . . ?
H84C C84A H84D 108.4 . . ?
C85A C84A H84C 110.0 . . ?
C85A C84A H84D 110.0 . . ?
C84A C85A H85C 110.5 . . ?
C84A C85A H85D 110.5 . . ?
H85C C85A H85D 108.7 . . ?
C86A C85A C84A 106.0(14) . . ?
C86A C85A H85C 110.5 . . ?
C86A C85A H85D 110.5 . . ?
C85A C86A H86C 110.9 . . ?
C85A C86A H86D 110.8 . . ?
C85A C86A C87A 104.5(14) . . ?
H86C C86A H86D 108.9 . . ?
C87A C86A H86C 110.9 . . ?
C87A C86A H86D 110.8 . . ?
O11A C87A C86A 106.5(16) . . ?
O11A C87A H87C 110.4 . . ?
O11A C87A H87D 110.4 . . ?
C86A C87A H87C 110.4 . . ?
C86A C87A H87D 110.4 . . ?
H87C C87A H87D 108.6 . . ?

loop_
_geom_bond_atom_site_label_1
_geom_bond_atom_site_label_2
_geom_bond_distance
_geom_bond_site_symmetry_2
_geom_bond_publ_flag
Dy1 Cl1 2.553(2) . ?
Dy1 O1 2.116(5) . ?
Dy1 O2 2.132(4) . ?
Dy1 O3 2.091(5) . ?
O1 C1 1.345(8) . ?
O2 C19 1.354(8) . ?
O3 C37 1.363(9) . ?
C1 C2 1.413(10) . ?
C1 C6 1.413(10) . ?
C2 C3 1.396(9) . ?
C2 C7 1.545(10) . ?
C3 H3 0.9500 . ?
C3 C4 1.374(10) . ?
C4 C5 1.390(10) . ?
C4 C11 1.533(10) . ?
C5 H5 0.9500 . ?
C5 C6 1.383(10) . ?
C6 C15 1.547(10) . ?
C7 C8 1.536(10) . ?
C7 C9 1.530(10) . ?
C7 C10 1.542(10) . ?
C8 H8A 0.9800 . ?
C8 H8B 0.9800 . ?
C8 H8C 0.9800 . ?
C9 H9A 0.9800 . ?
C9 H9B 0.9800 . ?
C9 H9C 0.9800 . ?
C10 H10A 0.9800 . ?
C10 H10B 0.9800 . ?
C10 H10C 0.9800 . ?
C11 C12 1.541(11) . ?
C11 C13 1.532(10) . ?
C11 C14 1.543(11) . ?
C12 H12A 0.9800 . ?
C12 H12B 0.9800 . ?
C12 H12C 0.9800 . ?
C13 H13A 0.9800 . ?
C13 H13B 0.9800 . ?
C13 H13C 0.9800 . ?
C14 H14A 0.9800 . ?
C14 H14B 0.9800 . ?
C14 H14C 0.9800 . ?
C15 C16 1.535(12) . ?
C15 C17 1.524(11) . ?
C15 C18 1.545(11) . ?
C16 H16A 0.9800 . ?
C16 H16B 0.9800 . ?
C16 H16C 0.9800 . ?
C17 H17A 0.9800 . ?
C17 H17B 0.9800 . ?
C17 H17C 0.9800 . ?
C18 H18A 0.9800 . ?
C18 H18B 0.9800 . ?
C18 H18C 0.9800 . ?
C19 C20 1.415(10) . ?
C19 C24 1.418(10) . ?
C20 C21 1.397(10) . ?
C20 C25 1.527(10) . ?
C21 H21 0.9500 . ?
C21 C22 1.382(9) . ?
C22 C23 1.394(9) . ?
C22 C29 1.543(10) . ?
C23 H23 0.9500 . ?
C23 C24 1.379(9) . ?
C24 C33 1.541(10) . ?
C25 C26 1.541(11) . ?
C25 C27 1.542(12) . ?
C25 C28 1.535(11) . ?
C26 H26A 0.9800 . ?
C26 H26B 0.9800 . ?
C26 H26C 0.9800 . ?
C27 H27A 0.9800 . ?
C27 H27B 0.9800 . ?
C27 H27C 0.9800 . ?
C28 H28A 0.9800 . ?
C28 H28B 0.9800 . ?
C28 H28C 0.9800 . ?
C29 C30 1.537(10) . ?
C29 C31 1.535(10) . ?
C29 C32 1.531(10) . ?
C30 H30A 0.9800 . ?
C30 H30B 0.9800 . ?
C30 H30C 0.9800 . ?
C31 H31A 0.9800 . ?
C31 H31B 0.9800 . ?
C31 H31C 0.9800 . ?
C32 H32A 0.9800 . ?
C32 H32B 0.9800 . ?
C32 H32C 0.9800 . ?
C33 C34 1.545(10) . ?
C33 C35 1.548(10) . ?
C33 C36 1.528(10) . ?
C34 H34A 0.9800 . ?
C34 H34B 0.9800 . ?
C34 H34C 0.9800 . ?
C35 H35A 0.9800 . ?
C35 H35B 0.9800 . ?
C35 H35C 0.9800 . ?
C36 H36A 0.9800 . ?
C36 H36B 0.9800 . ?
C36 H36C 0.9800 . ?
C37 C38 1.395(10) . ?
C37 C42 1.444(11) . ?
C38 C39 1.402(11) . ?
C38 C43 1.529(12) . ?
C39 H39 0.9500 . ?
C39 C40 1.389(12) . ?
C40 C41 1.379(12) . ?
C40 C47 1.538(12) . ?
C41 H41 0.9500 . ?
C41 C42 1.394(11) . ?
C42 C51 1.530(11) . ?
C43 C44 1.559(11) . ?
C43 C45 1.520(11) . ?
C43 C46 1.539(11) . ?
C44 H44A 0.9800 . ?
C44 H44B 0.9800 . ?
C44 H44C 0.9800 . ?
C45 H45A 0.9800 . ?
C45 H45B 0.9800 . ?
C45 H45C 0.9800 . ?
C46 H46A 0.9800 . ?
C46 H46B 0.9800 . ?
C46 H46C 0.9800 . ?
C47 C48 1.523(14) . ?
C47 C49 1.517(12) . ?
C47 C50 1.562(16) . ?
C48 H48A 0.9800 . ?
C48 H48B 0.9800 . ?
C48 H48C 0.9800 . ?
C49 H49A 0.9800 . ?
C49 H49B 0.9800 . ?
C49 H49C 0.9800 . ?
C50 H50A 0.9800 . ?
C50 H50B 0.9800 . ?
C50 H50C 0.9800 . ?
C51 C52 1.544(10) . ?
C51 C53 1.524(10) . ?
C51 C54 1.541(10) . ?
C52 H52A 0.9800 . ?
C52 H52B 0.9800 . ?
C52 H52C 0.9800 . ?
C53 H53A 0.9800 . ?
C53 H53B 0.9800 . ?
C53 H53C 0.9800 . ?
C54 H54A 0.9800 . ?
C54 H54B 0.9800 . ?
C54 H54C 0.9800 . ?
Na1 O4 2.352(8) . ?
Na1 O5 2.40(2) . ?
Na1 O6 2.43(5) . ?
Na1 O7 2.44(2) . ?
Na1 O8 2.31(4) . ?
Na1 O9 2.385(13) . ?
Na1 O4A 2.54(6) . ?
Na1 O5A 2.414(18) . ?
Na1 O6A 2.399(12) . ?
Na1 O7A 2.30(3) . ?
Na1 O8A 2.418(15) . ?
Na1 O9A 2.34(2) . ?
O4 C55 1.422(10) . ?
O4 C58 1.445(10) . ?
C55 H55A 0.9900 . ?
C55 H55B 0.9900 . ?
C55 C56 1.519(11) . ?
C56 H56A 0.9900 . ?
C56 H56B 0.9900 . ?
C56 C57 1.487(11) . ?
C57 H57A 0.9900 . ?
C57 H57B 0.9900 . ?
C57 C58 1.509(12) . ?
C58 H58A 0.9900 . ?
C58 H58B 0.9900 . ?
O5 C59 1.421(14) . ?
O5 C62 1.433(14) . ?
C59 H59A 0.9900 . ?
C59 H59B 0.9900 . ?
C59 C60 1.493(14) . ?
C60 H60A 0.9900 . ?
C60 H60B 0.9900 . ?
C60 C61 1.480(15) . ?
C61 H61A 0.9900 . ?
C61 H61B 0.9900 . ?
C61 C62 1.503(14) . ?
C62 H62A 0.9900 . ?
C62 H62B 0.9900 . ?
O6 C63 1.418(16) . ?
O6 C66 1.436(16) . ?
C63 H63A 0.9900 . ?
C63 H63B 0.9900 . ?
C63 C64 1.496(16) . ?
C64 H64A 0.9900 . ?
C64 H64B 0.9900 . ?
C64 C65 1.469(15) . ?
C65 H65A 0.9900 . ?
C65 H65B 0.9900 . ?
C65 C66 1.499(16) . ?
C66 H66A 0.9900 . ?
C66 H66B 0.9900 . ?
O7 C67 1.433(12) . ?
O7 C70 1.432(11) . ?
C67 H67A 0.9900 . ?
C67 H67B 0.9900 . ?
C67 C68 1.506(12) . ?
C68 H68A 0.9900 . ?
C68 H68B 0.9900 . ?
C68 C69 1.498(12) . ?
C69 H69A 0.9900 . ?
C69 H69B 0.9900 . ?
C69 C70 1.517(12) . ?
C70 H70A 0.9900 . ?
C70 H70B 0.9900 . ?
O8 C71 1.423(15) . ?
O8 C74 1.437(15) . ?
C71 H71A 0.9900 . ?
C71 H71B 0.9900 . ?
C71 C72 1.500(16) . ?
C72 H72A 0.9900 . ?
C72 H72B 0.9900 . ?
C72 C73 1.481(16) . ?
C73 H73A 0.9900 . ?
C73 H73B 0.9900 . ?
C73 C74 1.512(16) . ?
C74 H74A 0.9900 . ?
C74 H74B 0.9900 . ?
O9 C75 1.422(13) . ?
O9 C78 1.428(12) . ?
C75 H75A 0.9900 . ?
C75 H75B 0.9900 . ?
C75 C76 1.480(13) . ?
C76 H76A 0.9900 . ?
C76 H76B 0.9900 . ?
C76 C77 1.441(13) . ?
C77 H77A 0.9900 . ?
C77 H77B 0.9900 . ?
C77 C78 1.521(14) . ?
C78 H78A 0.9900 . ?
C78 H78B 0.9900 . ?
O4A C55A 1.428(16) . ?
O4A C58A 1.441(16) . ?
C55A H55C 0.9900 . ?
C55A H55D 0.9900 . ?
C55A C56A 1.506(16) . ?
C56A H56C 0.9900 . ?
C56A H56D 0.9900 . ?
C56A C57A 1.472(16) . ?
C57A H57C 0.9900 . ?
C57A H57D 0.9900 . ?
C57A C58A 1.508(16) . ?
C58A H58C 0.9900 . ?
C58A H58D 0.9900 . ?
O5A C59A 1.428(14) . ?
O5A C62A 1.445(13) . ?
C59A H59C 0.9900 . ?
C59A H59D 0.9900 . ?
C59A C60A 1.497(13) . ?
C60A H60C 0.9900 . ?
C60A H60D 0.9900 . ?
C60A C61A 1.493(13) . ?
C61A H61C 0.9900 . ?
C61A H61D 0.9900 . ?
C61A C62A 1.501(13) . ?
C62A H62C 0.9900 . ?
C62A H62D 0.9900 . ?
O6A C63A 1.438(12) . ?
O6A C66A 1.435(10) . ?
C63A H63C 0.9900 . ?
C63A H63D 0.9900 . ?
C63A C64A 1.462(11) . ?
C64A H64C 0.9900 . ?
C64A H64D 0.9900 . ?
C64A C65A 1.486(11) . ?
C65A H65C 0.9900 . ?
C65A H65D 0.9900 . ?
C65A C66A 1.505(12) . ?
C66A H66C 0.9900 . ?
C66A H66D 0.9900 . ?
O7A C67A 1.431(14) . ?
O7A C70A 1.431(13) . ?
C67A H67C 0.9900 . ?
C67A H67D 0.9900 . ?
C67A C68A 1.509(14) . ?
C68A H68C 0.9900 . ?
C68A H68D 0.9900 . ?
C68A C69A 1.484(14) . ?
C69A H69C 0.9900 . ?
C69A H69D 0.9900 . ?
C69A C70A 1.510(14) . ?
C70A H70C 0.9900 . ?
C70A H70D 0.9900 . ?
O8A C71A 1.427(12) . ?
O8A C74A 1.435(12) . ?
C71A H71C 0.9900 . ?
C71A H71D 0.9900 . ?
C71A C72A 1.469(11) . ?
C72A H72C 0.9900 . ?
C72A H72D 0.9900 . ?
C72A C73A 1.487(13) . ?
C73A H73C 0.9900 . ?
C73A H73D 0.9900 . ?
C73A C74A 1.501(12) . ?
C74A H74C 0.9900 . ?
C74A H74D 0.9900 . ?
O9A C75A 1.417(15) . ?
O9A C78A 1.432(14) . ?
C75A H75C 0.9900 . ?
C75A H75D 0.9900 . ?
C75A C76A 1.495(14) . ?
C76A H76C 0.9900 . ?
C76A H76D 0.9900 . ?
C76A C77A 1.463(15) . ?
C77A H77C 0.9900 . ?
C77A H77D 0.9900 . ?
C77A C78A 1.511(16) . ?
C78A H78C 0.9900 . ?
C78A H78D 0.9900 . ?
O10 C79 1.411(14) . ?
O10 C82 1.449(15) . ?
C79 H79A 0.9900 . ?
C79 H79B 0.9900 . ?
C79 C80 1.534(15) . ?
C80 H80A 0.9900 . ?
C80 H80B 0.9900 . ?
C80 C81 1.439(15) . ?
C81 H81A 0.9900 . ?
C81 H81B 0.9900 . ?
C81 C82 1.502(15) . ?
C82 H82A 0.9900 . ?
C82 H82B 0.9900 . ?
O11 C84 1.439(15) . ?
O11 C87 1.453(15) . ?
C84 H84A 0.9900 . ?
C84 H84B 0.9900 . ?
C84 C85 1.530(15) . ?
C85 H85A 0.9900 . ?
C85 H85B 0.9900 . ?
C85 C86 1.442(15) . ?
C86 H86A 0.9900 . ?
C86 H86B 0.9900 . ?
C86 C87 1.543(15) . ?
C87 H87A 0.9900 . ?
C87 H87B 0.9900 . ?
O10A C79A 1.409(15) . ?
O10A C82A 1.440(15) . ?
C79A H79C 0.9900 . ?
C79A H79D 0.9900 . ?
C79A C80A 1.569(15) . ?
C80A H80C 0.9900 . ?
C80A H80D 0.9900 . ?
C80A C81A 1.510(16) . ?
C81A H81C 0.9900 . ?
C81A H81D 0.9900 . ?
C81A C82A 1.547(16) . ?
C82A H82C 0.9900 . ?
C82A H82D 0.9900 . ?
O11A C84A 1.424(15) . ?
O11A C87A 1.464(15) . ?
C84A H84C 0.9900 . ?
C84A H84D 0.9900 . ?
C84A C85A 1.501(15) . ?
C85A H85C 0.9900 . ?
C85A H85D 0.9900 . ?
C85A C86A 1.466(15) . ?
C86A H86C 0.9900 . ?
C86A H86D 0.9900 . ?
C86A C87A 1.505(16) . ?
C87A H87C 0.9900 . ?
C87A H87D 0.9900 . ?

loop_
_geom_torsion_atom_site_label_1
_geom_torsion_atom_site_label_2
_geom_torsion_atom_site_label_3
_geom_torsion_atom_site_label_4
_geom_torsion
_geom_torsion_site_symmetry_1
_geom_torsion_site_symmetry_2
_geom_torsion_site_symmetry_3
_geom_torsion_site_symmetry_4
_geom_torsion_publ_flag
Dy1 O1 C1 C2 -83.0(17) . . . . ?
Dy1 O1 C1 C6 98.7(16) . . . . ?
Dy1 O3 C37 C38 -63(3) . . . . ?
Dy1 O3 C37 C42 117(2) . . . . ?
O1 C1 C2 C3 170.4(7) . . . . ?
O1 C1 C2 C7 -13.4(11) . . . . ?
O1 C1 C6 C5 -171.0(7) . . . . ?
O1 C1 C6 C15 14.1(11) . . . . ?
O2 C19 C20 C21 -177.7(6) . . . . ?
O2 C19 C20 C25 -0.6(11) . . . . ?
O2 C19 C24 C23 178.3(6) . . . . ?
O2 C19 C24 C33 -4.1(11) . . . . ?
O3 C37 C38 C39 175.7(7) . . . . ?
O3 C37 C38 C43 -8.3(12) . . . . ?
O3 C37 C42 C41 -176.2(7) . . . . ?
O3 C37 C42 C51 4.0(11) . . . . ?
C1 C2 C3 C4 3.4(12) . . . . ?
C1 C2 C7 C8 -52.9(9) . . . . ?
C1 C2 C7 C9 70.6(9) . . . . ?
C1 C2 C7 C10 -168.9(7) . . . . ?
C1 C6 C15 C16 54.8(10) . . . . ?
C1 C6 C15 C17 -67.2(10) . . . . ?
C1 C6 C15 C18 173.2(8) . . . . ?
C2 C1 C6 C5 10.6(11) . . . . ?
C2 C1 C6 C15 -164.3(7) . . . . ?
C2 C3 C4 C5 5.0(12) . . . . ?
C2 C3 C4 C11 -177.5(7) . . . . ?
C3 C2 C7 C8 123.1(8) . . . . ?
C3 C2 C7 C9 -113.3(8) . . . . ?
C3 C2 C7 C10 7.2(10) . . . . ?
C3 C4 C5 C6 -5.7(12) . . . . ?
C3 C4 C11 C12 -1.5(12) . . . . ?
C3 C4 C11 C13 -120.7(9) . . . . ?
C3 C4 C11 C14 119.4(9) . . . . ?
C4 C5 C6 C1 -2.0(12) . . . . ?
C4 C5 C6 C15 173.0(8) . . . . ?
C5 C4 C11 C12 175.9(8) . . . . ?
C5 C4 C11 C13 56.7(10) . . . . ?
C5 C4 C11 C14 -63.2(10) . . . . ?
C5 C6 C15 C16 -120.0(8) . . . . ?
C5 C6 C15 C17 118.0(8) . . . . ?
C5 C6 C15 C18 -1.6(12) . . . . ?
C6 C1 C2 C3 -11.2(11) . . . . ?
C6 C1 C2 C7 164.9(7) . . . . ?
C7 C2 C3 C4 -172.9(7) . . . . ?
C11 C4 C5 C6 176.7(7) . . . . ?
C19 C20 C21 C22 -1.4(11) . . . . ?
C19 C20 C25 C26 168.1(8) . . . . ?
C19 C20 C25 C27 -73.4(10) . . . . ?
C19 C20 C25 C28 50.2(11) . . . . ?
C19 C24 C33 C34 53.9(10) . . . . ?
C19 C24 C33 C35 -67.1(9) . . . . ?
C19 C24 C33 C36 174.9(7) . . . . ?
C20 C19 C24 C23 -2.0(11) . . . . ?
C20 C19 C24 C33 175.5(7) . . . . ?
C20 C21 C22 C23 -0.4(11) . . . . ?
C20 C21 C22 C29 -179.1(7) . . . . ?
C21 C20 C25 C26 -14.7(11) . . . . ?
C21 C20 C25 C27 103.8(8) . . . . ?
C21 C20 C25 C28 -132.6(8) . . . . ?
C21 C22 C23 C24 1.1(11) . . . . ?
C21 C22 C29 C30 -10.5(11) . . . . ?
C21 C22 C29 C31 -130.5(8) . . . . ?
C21 C22 C29 C32 109.7(8) . . . . ?
C22 C23 C24 C19 0.2(11) . . . . ?
C22 C23 C24 C33 -177.5(7) . . . . ?
C23 C22 C29 C30 170.9(7) . . . . ?
C23 C22 C29 C31 50.8(10) . . . . ?
C23 C22 C29 C32 -68.9(9) . . . . ?
C23 C24 C33 C34 -128.6(7) . . . . ?
C23 C24 C33 C35 110.5(7) . . . . ?
C23 C24 C33 C36 -7.6(10) . . . . ?
C24 C19 C20 C21 2.6(11) . . . . ?
C24 C19 C20 C25 179.8(7) . . . . ?
C25 C20 C21 C22 -178.7(7) . . . . ?
C29 C22 C23 C24 179.8(7) . . . . ?
C37 C38 C39 C40 0.5(13) . . . . ?
C37 C38 C43 C44 -178.3(8) . . . . ?
C37 C38 C43 C45 -58.9(11) . . . . ?
C37 C38 C43 C46 64.7(10) . . . . ?
C37 C42 C51 C52 175.4(7) . . . . ?
C37 C42 C51 C53 -63.9(10) . . . . ?
C37 C42 C51 C54 57.5(10) . . . . ?
C38 C37 C42 C41 4.3(12) . . . . ?
C38 C37 C42 C51 -175.4(7) . . . . ?
C38 C39 C40 C41 4.2(14) . . . . ?
C38 C39 C40 C47 178.1(8) . . . . ?
C39 C38 C43 C44 -2.4(12) . . . . ?
C39 C38 C43 C45 117.0(9) . . . . ?
C39 C38 C43 C46 -119.3(8) . . . . ?
C39 C40 C41 C42 -4.7(14) . . . . ?
C39 C40 C47 C48 11.5(15) . . . . ?
C39 C40 C47 C49 -111.6(12) . . . . ?
C39 C40 C47 C50 130.2(10) . . . . ?
C40 C41 C42 C37 0.6(13) . . . . ?
C40 C41 C42 C51 -179.6(8) . . . . ?
C41 C40 C47 C48 -174.8(10) . . . . ?
C41 C40 C47 C49 62.1(15) . . . . ?
C41 C40 C47 C50 -56.1(12) . . . . ?
C41 C42 C51 C52 -4.3(11) . . . . ?
C41 C42 C51 C53 116.3(8) . . . . ?
C41 C42 C51 C54 -122.3(8) . . . . ?
C42 C37 C38 C39 -4.8(12) . . . . ?
C42 C37 C38 C43 171.2(7) . . . . ?
C43 C38 C39 C40 -175.6(8) . . . . ?
C47 C40 C41 C42 -178.7(9) . . . . ?
Na1 O4 C55 C56 -175.5(9) . . . . ?
Na1 O4 C58 C57 -159.6(9) . . . . ?
Na1 O5 C59 C60 159(4) . . . . ?
Na1 O5 C62 C61 -174(3) . . . . ?
Na1 O6 C63 C64 159(7) . . . . ?
Na1 O6 C66 C65 -172(4) . . . . ?
Na1 O7 C67 C68 -114.9(15) . . . . ?
Na1 O7 C70 C69 122.7(19) . . . . ?
Na1 O8 C71 C72 161(4) . . . . ?
Na1 O8 C74 C73 177(6) . . . . ?
Na1 O9 C75 C76 140.9(16) . . . . ?
Na1 O9 C78 C77 -144.9(17) . . . . ?
Na1 O4A C55A C56A -137(10) . . . . ?
Na1 O4A C58A C57A 150(8) . . . . ?
Na1 O5A C59A C60A -175(3) . . . . ?
Na1 O5A C62A C61A -164(2) . . . . ?
Na1 O6A C63A C64A 170.0(13) . . . . ?
Na1 O6A C66A C65A -155(2) . . . . ?
Na1 O7A C67A C68A -132(2) . . . . ?
Na1 O7A C70A C69A 144(3) . . . . ?
Na1 O8A C71A C72A 154.5(14) . . . . ?
Na1 O8A C74A C73A -168.0(16) . . . . ?
Na1 O9A C75A C76A -161(2) . . . . ?
Na1 O9A C78A C77A 147(3) . . . . ?
O4 C55 C56 C57 -26.5(13) . . . . ?
C55 O4 C58 C57 22.6(15) . . . . ?
C55 C56 C57 C58 39.1(13) . . . . ?
C56 C57 C58 O4 -38.4(14) . . . . ?
C58 O4 C55 C56 2.3(15) . . . . ?
O5 C59 C60 C61 19(4) . . . . ?
C59 O5 C62 C61 -7(5) . . . . ?
C59 C60 C61 C62 -22(4) . . . . ?
C60 C61 C62 O5 18(4) . . . . ?
C62 O5 C59 C60 -8(5) . . . . ?
O6 C63 C64 C65 0(9) . . . . ?
C63 O6 C66 C65 -17(7) . . . . ?
C63 C64 C65 C66 -11(8) . . . . ?
C64 C65 C66 O6 17(7) . . . . ?
C66 O6 C63 C64 10(8) . . . . ?
O7 C67 C68 C69 -38.4(17) . . . . ?
C67 O7 C70 C69 -32.1(19) . . . . ?
C67 C68 C69 C70 17.7(18) . . . . ?
C68 C69 C70 O7 8(2) . . . . ?
C70 O7 C67 C68 44.0(17) . . . . ?
O8 C71 C72 C73 29(6) . . . . ?
C71 O8 C74 C73 -12(8) . . . . ?
C71 C72 C73 C74 -35(5) . . . . ?
C72 C73 C74 O8 29(6) . . . . ?
C74 O8 C71 C72 -11(7) . . . . ?
O9 C75 C76 C77 19(3) . . . . ?
C75 O9 C78 C77 18(2) . . . . ?
C75 C76 C77 C78 -8(3) . . . . ?
C76 C77 C78 O9 -6(3) . . . . ?
C78 O9 C75 C76 -23(2) . . . . ?
O4A C55A C56A C57A -33(7) . . . . ?
C55A O4A C58A C57A -24(9) . . . . ?
C55A C56A C57A C58A 18(9) . . . . ?
C56A C57A C58A O4A 3(10) . . . . ?
C58A O4A C55A C56A 35(7) . . . . ?
O5A C59A C60A C61A -25(3) . . . . ?
C59A O5A C62A C61A 15(4) . . . . ?
C59A C60A C61A C62A 33(3) . . . . ?
C60A C61A C62A O5A -30(3) . . . . ?
C62A O5A C59A C60A 7(4) . . . . ?
O6A C63A C64A C65A -12(2) . . . . ?
C63A O6A C66A C65A 19.9(16) . . . . ?
C63A C64A C65A C66A 23(2) . . . . ?
C64A C65A C66A O6A -26.5(18) . . . . ?
C66A O6A C63A C64A -5.3(18) . . . . ?
O7A C67A C68A C69A -34(3) . . . . ?
C67A O7A C70A C69A -23(3) . . . . ?
C67A C68A C69A C70A 19(3) . . . . ?
C68A C69A C70A O7A 2(3) . . . . ?
C70A O7A C67A C68A 36(3) . . . . ?
O8A C71A C72A C73A 22(2) . . . . ?
C71A O8A C74A C73A -2(3) . . . . ?
C71A C72A C73A C74A -22(2) . . . . ?
C72A C73A C74A O8A 15(2) . . . . ?
C74A O8A C71A C72A -13(2) . . . . ?
O9A C75A C76A C77A 8(4) . . . . ?
C75A O9A C78A C77A -24(4) . . . . ?
C75A C76A C77A C78A -22(4) . . . . ?
C76A C77A C78A O9A 29(4) . . . . ?
C78A O9A C75A C76A 10(4) . . . . ?
O10 C79 C80 C81 -11(4) . . . . ?
C79 O10 C82 C81 -19(4) . . . . ?
C79 C80 C81 C82 -1(4) . . . . ?
C80 C81 C82 O10 12(5) . . . . ?
C82 O10 C79 C80 18(4) . . . . ?
O11 C84 C85 C86 -30(4) . . . . ?
C84 O11 C87 C86 -50(3) . . . . ?
C84 C85 C86 C87 -1(4) . . . . ?
C85 C86 C87 O11 32(4) . . . . ?
C87 O11 C84 C85 50(3) . . . . ?
O10A C79A C80A C81A -54(3) . . . . ?
C79A O10A C82A C81A 14(4) . . . . ?
C79A C80A C81A C82A 59(2) . . . . ?
C80A C81A C82A O10A -48(3) . . . . ?
C82A O10A C79A C80A 24(4) . . . . ?
O11A C84A C85A C86A 14(5) . . . . ?
C84A O11A C87A C86A 34(4) . . . . ?
C84A C85A C86A C87A 7(5) . . . . ?
C85A C86A C87A O11A -26(5) . . . . ?
C87A O11A C84A C85A -30(4) . . . . ?
